data_1565239
loop_
_publ_author_name
'Tang, Qun'
'Yang, Yanli'
'Cheng, Ze'
'Chen, Xiuni'
'Lin, Qingmei'
'Zou, Zhiming'
'Zou, Hua-Hong'
'Liang, Fu-Pei'

_publ_section_title
;
 Construction and magnetic properties of hemicyclic &#x201C;phoenix
 crown&#x201D; manganese clusters: Molecular assembly from {Mn5} to {Mn10}
 cluster
;
_journal_name_full 'Inorganica Chimica Acta'
_journal_page_first 119438
_journal_paper_doi 10.1016/j.ica.2020.119438
_journal_volume 504
_journal_year 2020
_chemical_formula_moiety 'C128 H110 Mn10 N26 O40, 5(C3 H7 N O), 9(H2 O)'
_chemical_formula_sum 'C143 H163 Mn10 N31 O54'
_chemical_formula_weight 3729.43
_space_group_crystal_system monoclinic
_space_group_IT_number 14
_space_group_name_Hall '-P 2ybc'
_space_group_name_H-M_alt 'P 1 21/c 1'
_atom_sites_solution_hydrogens mixed
_audit_creation_method SHELXL-2014
_cell_angle_alpha 90
_cell_angle_beta 111.683(2)
_cell_angle_gamma 90
_cell_formula_units_Z 4
_cell_length_a 30.019(3)
_cell_length_b 19.632(2)
_cell_length_c 28.963(3)
_cell_measurement_reflns_used 18823
_cell_measurement_temperature 173(2)
_cell_measurement_theta_max 25.009
_cell_measurement_theta_min 0.730
_cell_volume 15861(3)
_computing_structure_refinement 'SHELXL-2014 (Sheldrick, 2014)'
_diffrn_ambient_temperature 173(2)
_diffrn_measured_fraction_theta_full 0.961
_diffrn_measured_fraction_theta_max 0.985
_diffrn_measurement_device_type 'multiwire proportional'
_diffrn_measurement_method 'phi and omega scans'
_diffrn_radiation_type MoK\a
_diffrn_radiation_wavelength 0.71073
_diffrn_reflns_av_R_equivalents 0.0838
_diffrn_reflns_av_unetI/netI 0.0696
_diffrn_reflns_Laue_measured_fraction_full 0.961
_diffrn_reflns_Laue_measured_fraction_max 0.985
_diffrn_reflns_limit_h_max 35
_diffrn_reflns_limit_h_min -35
_diffrn_reflns_limit_k_max 23
_diffrn_reflns_limit_k_min -23
_diffrn_reflns_limit_l_max 34
_diffrn_reflns_limit_l_min -34
_diffrn_reflns_number 137522
_diffrn_reflns_point_group_measured_fraction_full 0.961
_diffrn_reflns_point_group_measured_fraction_max 0.985
_diffrn_reflns_theta_full 25.242
_diffrn_reflns_theta_max 25.009
_diffrn_reflns_theta_min 0.730
_diffrn_source 'fine-focus sealed tube'
_exptl_absorpt_coefficient_mu 0.865
_exptl_absorpt_correction_T_max 0.848
_exptl_absorpt_correction_T_min 0.771
_exptl_absorpt_correction_type multi-scan
_exptl_absorpt_process_details sadabs
_exptl_crystal_colour black
_exptl_crystal_density_diffrn 1.562
_exptl_crystal_description block
_exptl_crystal_F_000 7680
_exptl_crystal_size_max 0.300
_exptl_crystal_size_mid 0.250
_exptl_crystal_size_min 0.190
_refine_diff_density_max 2.022
_refine_diff_density_min -1.563
_refine_diff_density_rms 0.123
_refine_ls_extinction_coef .
_refine_ls_extinction_method none
_refine_ls_goodness_of_fit_ref 1.063
_refine_ls_hydrogen_treatment constr
_refine_ls_matrix_type full
_refine_ls_number_parameters 2117
_refine_ls_number_reflns 27553
_refine_ls_number_restraints 28
_refine_ls_restrained_S_all 1.065
_refine_ls_R_factor_all 0.1093
_refine_ls_R_factor_gt 0.0711
_refine_ls_shift/su_max 0.013
_refine_ls_shift/su_mean 0.007
_refine_ls_structure_factor_coef Fsqd
_refine_ls_weighting_details 'w=1/[\s^2^(Fo^2^)+(0.0751P)^2^+85.5880P] where P=(Fo^2^+2Fc^2^)/3'
_refine_ls_weighting_scheme calc
_refine_ls_wR_factor_gt 0.1668
_refine_ls_wR_factor_ref 0.1936
_reflns_Friedel_coverage 0.000
_reflns_Friedel_fraction_full .
_reflns_Friedel_fraction_max .
_reflns_number_gt 18823
_reflns_number_total 27973
_reflns_threshold_expression 'I > 2\s(I)'
_cod_data_source_file ICA-2020-504-119438.cif
_cod_data_source_block Mn10
_cod_original_sg_symbol_H-M 'P 21/c'
_cod_database_code 1565239
_shelx_space_group_comment
;
The symmetry employed for this shelxl refinement is uniquely defined
by the following loop, which should always be used as a source of
symmetry information in preference to the above space-group names.
They are only intended as comments.
;
_shelx_estimated_absorpt_t_min 0.781
_shelx_estimated_absorpt_t_max 0.853

loop_
_space_group_symop_operation_xyz
'x, y, z'
'-x, y+1/2, -z+1/2'
'-x, -y, -z'
'x, -y-1/2, z-1/2'

loop_
_atom_site_label
_atom_site_type_symbol
_atom_site_fract_x
_atom_site_fract_y
_atom_site_fract_z
_atom_site_U_iso_or_equiv
_atom_site_adp_type
_atom_site_occupancy
_atom_site_site_symmetry_order
_atom_site_calc_flag
_atom_site_refinement_flags_posn
_atom_site_refinement_flags_adp
_atom_site_refinement_flags_occupancy
_atom_site_disorder_assembly
_atom_site_disorder_group
Mn1 Mn 0.25865(3) 0.34720(4) 0.14152(3) 0.0168(2) Uani 1 1 d . . . . .
Mn2 Mn 0.20081(3) 0.48615(4) -0.01153(3) 0.0188(2) Uani 1 1 d . . . . .
Mn3 Mn 0.04433(3) 0.43786(5) -0.14253(4) 0.0258(2) Uani 1 1 d . . . . .
Mn4 Mn 0.01205(3) 0.19491(5) -0.12777(4) 0.0264(2) Uani 1 1 d . . . . .
Mn5 Mn 0.13892(3) 0.02271(5) -0.08120(3) 0.0196(2) Uani 1 1 d . . . . .
Mn6 Mn 0.30986(3) -0.05069(4) -0.03786(3) 0.0175(2) Uani 1 1 d . . . . .
Mn7 Mn 0.44556(3) -0.10609(4) 0.11395(3) 0.0178(2) Uani 1 1 d . . . . .
Mn8 Mn 0.42774(4) -0.22290(5) 0.25623(3) 0.0277(2) Uani 1 1 d . . . . .
Mn9 Mn 0.29021(3) -0.09643(5) 0.26647(3) 0.0216(2) Uani 1 1 d . . . . .
Mn10 Mn 0.26000(3) 0.14578(4) 0.24513(3) 0.0193(2) Uani 1 1 d . . . . .
O1 O 0.26108(15) 0.4197(2) 0.18387(14) 0.0237(9) Uani 1 1 d . . . . .
C1 C 0.2572(2) 0.4191(3) 0.2280(2) 0.0199(13) Uani 1 1 d . . . . .
C2 C 0.2556(2) 0.4829(3) 0.2501(2) 0.0294(15) Uani 1 1 d . . . . .
H2 H 0.2558 0.5236 0.2324 0.035 Uiso 1 1 calc R U . . .
C3 C 0.2540(3) 0.4867(4) 0.2970(2) 0.0363(17) Uani 1 1 d . . . . .
H3 H 0.2538 0.5300 0.3115 0.044 Uiso 1 1 calc R U . . .
C4 C 0.2526(3) 0.4283(3) 0.3233(2) 0.0334(16) Uani 1 1 d . . . . .
H4 H 0.2505 0.4317 0.3552 0.040 Uiso 1 1 calc R U . . .
C5 C 0.2542(2) 0.3652(3) 0.3029(2) 0.0241(14) Uani 1 1 d . . . . .
H5 H 0.2535 0.3252 0.3211 0.029 Uiso 1 1 calc R U . . .
C6 C 0.25676(19) 0.3594(3) 0.2557(2) 0.0160(12) Uani 1 1 d . . . . .
C7 C 0.2616(2) 0.2913(3) 0.23813(19) 0.0176(12) Uani 1 1 d . . . . .
O2 O 0.26660(14) 0.2408(2) 0.26782(14) 0.0216(9) Uani 1 1 d . . . . .
N1 N 0.26084(17) 0.2822(2) 0.19235(16) 0.0166(10) Uani 1 1 d . . . . .
N2 N 0.26647(17) 0.2133(2) 0.18075(17) 0.0189(11) Uani 1 1 d . . . . .
C8 C 0.2633(2) 0.2102(3) 0.1350(2) 0.0164(12) Uani 1 1 d . . . . .
O3 O 0.25442(14) 0.2640(2) 0.10572(13) 0.0208(9) Uani 1 1 d . . . . .
C9 C 0.2722(2) 0.1451(3) 0.1135(2) 0.0187(12) Uani 1 1 d . . . . .
C10 C 0.3129(2) 0.1075(3) 0.1410(2) 0.0207(13) Uani 1 1 d . . . . .
H10 H 0.3320 0.1208 0.1740 0.025 Uiso 1 1 calc R U . . .
C11 C 0.3253(2) 0.0505(3) 0.1199(2) 0.0236(14) Uani 1 1 d . . . . .
H11 H 0.3535 0.0259 0.1381 0.028 Uiso 1 1 calc R U . . .
C12 C 0.2966(2) 0.0293(3) 0.0724(2) 0.0200(13) Uani 1 1 d . . . . .
H12 H 0.3050 -0.0103 0.0585 0.024 Uiso 1 1 calc R U . . .
C13 C 0.2555(2) 0.0660(3) 0.0450(2) 0.0165(12) Uani 1 1 d . . . . .
C14 C 0.2441(2) 0.1244(3) 0.0659(2) 0.0178(12) Uani 1 1 d . . . . .
H14 H 0.2166 0.1503 0.0472 0.021 Uiso 1 1 calc R U . . .
C15 C 0.2241(2) 0.0423(3) -0.0043(2) 0.0178(12) Uani 1 1 d . . . . .
O4 O 0.17990(14) 0.0653(2) -0.02063(14) 0.0206(9) Uani 1 1 d . . . . .
N3 N 0.23907(16) -0.0008(2) -0.02985(16) 0.0182(10) Uani 1 1 d . . . . .
N4 N 0.19976(17) -0.0201(2) -0.07279(16) 0.0185(10) Uani 1 1 d . . . . .
C16 C 0.2115(2) -0.0576(3) -0.1051(2) 0.0172(12) Uani 1 1 d . . . . .
O5 O 0.25536(13) -0.0716(2) -0.09821(14) 0.0193(9) Uani 1 1 d . . . . .
C17 C 0.1737(2) -0.0860(3) -0.1488(2) 0.0181(12) Uani 1 1 d . . . . .
C18 C 0.1882(2) -0.1347(3) -0.1769(2) 0.0270(14) Uani 1 1 d . . . . .
H18 H 0.2212 -0.1451 -0.1678 0.032 Uiso 1 1 calc R U . . .
C19 C 0.1549(2) -0.1667(4) -0.2170(3) 0.0362(17) Uani 1 1 d . . . . .
H19 H 0.1649 -0.1982 -0.2361 0.043 Uiso 1 1 calc R U . . .
C20 C 0.1065(3) -0.1526(4) -0.2295(2) 0.0361(17) Uani 1 1 d . . . . .
H20 H 0.0833 -0.1759 -0.2566 0.043 Uiso 1 1 calc R U . . .
C21 C 0.0915(2) -0.1053(3) -0.2032(2) 0.0301(15) Uani 1 1 d . . . . .
H21 H 0.0583 -0.0957 -0.2127 0.036 Uiso 1 1 calc R U . . .
C22 C 0.1246(2) -0.0713(3) -0.1628(2) 0.0250(14) Uani 1 1 d . . . . .
O6 O 0.10761(14) -0.0250(2) -0.13950(15) 0.0280(10) Uani 1 1 d . . . . .
O7 O 0.32497(14) 0.3474(2) 0.15919(14) 0.0254(10) Uani 1 1 d . . . . .
C23 C 0.3516(2) 0.3737(3) 0.1360(2) 0.0212(13) Uani 1 1 d . . . . .
C24 C 0.4010(2) 0.3598(3) 0.1558(2) 0.0273(14) Uani 1 1 d . . . . .
H24 H 0.4136 0.3314 0.1843 0.033 Uiso 1 1 calc R U . . .
C25 C 0.4316(2) 0.3861(4) 0.1350(3) 0.0333(16) Uani 1 1 d . . . . .
H25 H 0.4647 0.3745 0.1486 0.040 Uiso 1 1 calc R U . . .
C26 C 0.4148(2) 0.4296(4) 0.0944(3) 0.0380(18) Uani 1 1 d . . . . .
H26 H 0.4363 0.4498 0.0812 0.046 Uiso 1 1 calc R U . . .
C27 C 0.3665(2) 0.4429(3) 0.0738(2) 0.0296(15) Uani 1 1 d . . . . .
H27 H 0.3547 0.4711 0.0452 0.036 Uiso 1 1 calc R U . . .
C28 C 0.3342(2) 0.4163(3) 0.0934(2) 0.0211(13) Uani 1 1 d . . . . .
C29 C 0.2835(2) 0.4318(3) 0.0684(2) 0.0179(12) Uani 1 1 d . . . . .
O8 O 0.26978(14) 0.4707(2) 0.02990(15) 0.0224(9) Uani 1 1 d . . . . .
N5 N 0.25125(16) 0.4032(2) 0.08404(16) 0.0172(10) Uani 1 1 d . . . . .
N6 N 0.20339(16) 0.4165(2) 0.05323(17) 0.0186(11) Uani 1 1 d . . . . .
C30 C 0.1743(2) 0.3889(3) 0.0719(2) 0.0172(12) Uani 1 1 d . . . . .
O9 O 0.18997(14) 0.3557(2) 0.11401(14) 0.0226(9) Uani 1 1 d . . . . .
C31 C 0.1222(2) 0.3927(3) 0.0434(2) 0.0205(13) Uani 1 1 d . . . . .
C32 C 0.0923(2) 0.4349(4) 0.0568(2) 0.0344(16) Uani 1 1 d . . . . .
H32 H 0.1050 0.4619 0.0860 0.041 Uiso 1 1 calc R U . . .
C33 C 0.0441(3) 0.4381(4) 0.0282(3) 0.045(2) Uani 1 1 d . . . . .
H33 H 0.0239 0.4676 0.0377 0.054 Uiso 1 1 calc R U . . .
C34 C 0.0248(2) 0.3982(3) -0.0147(2) 0.0304(15) Uani 1 1 d . . . . .
H34 H -0.0083 0.4011 -0.0348 0.036 Uiso 1 1 calc R U . . .
C35 C 0.0548(2) 0.3544(3) -0.0273(2) 0.0201(13) Uani 1 1 d . . . . .
C36 C 0.1031(2) 0.3515(3) 0.0023(2) 0.0277(14) Uani 1 1 d . . . . .
H36 H 0.1234 0.3206 -0.0059 0.033 Uiso 1 1 calc R U . . .
C37 C 0.0368(2) 0.3100(3) -0.0723(2) 0.0248(14) Uani 1 1 d . . . . .
O10 O 0.03273(16) 0.2448(2) -0.06548(16) 0.0302(10) Uani 1 1 d . . . . .
N7 N 0.03052(18) 0.3364(3) -0.11478(19) 0.0251(12) Uani 1 1 d . . . . .
N8 N 0.01906(17) 0.2839(3) -0.15181(18) 0.0245(12) Uani 1 1 d . . . . .
C38 C 0.0203(2) 0.3055(3) -0.1950(2) 0.0278(15) Uani 1 1 d . . . . .
O11 O 0.02944(17) 0.3661(2) -0.20240(16) 0.0351(11) Uani 1 1 d . . . . .
C39 C 0.0109(2) 0.2554(3) -0.2360(2) 0.0301(15) Uani 1 1 d . . . . .
C40 C 0.0161(3) 0.2774(5) -0.2790(3) 0.055(2) Uani 1 1 d . . . . .
H40 H 0.0270 0.3225 -0.2803 0.066 Uiso 1 1 calc R U . . .
C41 C 0.0059(4) 0.2362(5) -0.3199(3) 0.070(3) Uani 1 1 d . . . . .
H41 H 0.0101 0.2524 -0.3490 0.084 Uiso 1 1 calc R U . . .
C42 C -0.0105(3) 0.1705(5) -0.3181(3) 0.064(3) Uani 1 1 d . . . . .
H42 H -0.0182 0.1417 -0.3463 0.077 Uiso 1 1 calc R U . . .
C43 C -0.0157(3) 0.1471(4) -0.2763(3) 0.047(2) Uani 1 1 d . . . . .
H43 H -0.0278 0.1024 -0.2761 0.057 Uiso 1 1 calc R U . . .
C44 C -0.0035(2) 0.1878(4) -0.2325(3) 0.0342(17) Uani 1 1 d . . . . .
O12 O -0.00856(16) 0.1604(2) -0.19312(17) 0.0360(12) Uani 1 1 d . . . . .
O13 O 0.19197(15) 0.5623(2) 0.02287(15) 0.0273(10) Uani 1 1 d . . . . .
C45 C 0.1525(2) 0.6013(3) 0.0138(2) 0.0220(13) Uani 1 1 d . . . . .
C46 C 0.1567(2) 0.6570(3) 0.0448(2) 0.0302(15) Uani 1 1 d . . . . .
H46 H 0.1866 0.6655 0.0708 0.036 Uiso 1 1 calc R U . . .
C47 C 0.1187(3) 0.7002(4) 0.0389(3) 0.0368(17) Uani 1 1 d . . . . .
H47 H 0.1225 0.7377 0.0607 0.044 Uiso 1 1 calc R U . . .
C48 C 0.0753(2) 0.6886(4) 0.0013(3) 0.0357(17) Uani 1 1 d . . . . .
H48 H 0.0489 0.7180 -0.0028 0.043 Uiso 1 1 calc R U . . .
C49 C 0.0701(2) 0.6343(3) -0.0305(3) 0.0313(15) Uani 1 1 d . . . . .
H49 H 0.0401 0.6273 -0.0568 0.038 Uiso 1 1 calc R U . . .
C50 C 0.1079(2) 0.5893(3) -0.0250(2) 0.0205(13) Uani 1 1 d . . . . .
C51 C 0.0980(2) 0.5316(3) -0.0598(2) 0.0201(13) Uani 1 1 d . . . . .
O14 O 0.05685(14) 0.5234(2) -0.09206(16) 0.0282(10) Uani 1 1 d . . . . .
N9 N 0.13382(18) 0.4891(2) -0.05611(18) 0.0216(11) Uani 1 1 d . . . . .
N10 N 0.12076(17) 0.4359(2) -0.09207(18) 0.0218(11) Uani 1 1 d . . . . .
C52 C 0.1570(2) 0.3980(3) -0.0874(2) 0.0212(13) Uani 1 1 d . . . . .
O15 O 0.19959(14) 0.4090(2) -0.05321(15) 0.0233(9) Uani 1 1 d . . . . .
C53 C 0.1512(2) 0.3368(3) -0.1202(2) 0.0221(13) Uani 1 1 d . . . . .
C54 C 0.1628(2) 0.3420(3) -0.1627(2) 0.0290(15) Uani 1 1 d . . . . .
H54 H 0.1704 0.3849 -0.1730 0.035 Uiso 1 1 calc R U . . .
C55 C 0.1630(2) 0.2838(3) -0.1894(3) 0.0330(16) Uani 1 1 d . . . . .
H55 H 0.1717 0.2866 -0.2177 0.040 Uiso 1 1 calc R U . . .
C56 C 0.1507(2) 0.2215(3) -0.1754(2) 0.0285(15) Uani 1 1 d . . . . .
H56 H 0.1518 0.1816 -0.1935 0.034 Uiso 1 1 calc R U . . .
C57 C 0.1368(2) 0.2171(3) -0.1347(2) 0.0203(13) Uani 1 1 d . . . . .
C58 C 0.1371(2) 0.2753(3) -0.1069(2) 0.0221(13) Uani 1 1 d . . . . .
H58 H 0.1276 0.2726 -0.0791 0.026 Uiso 1 1 calc R U . . .
C59 C 0.1242(2) 0.1504(3) -0.1188(2) 0.0197(13) Uani 1 1 d . . . . .
O16 O 0.15209(14) 0.0988(2) -0.11657(14) 0.0220(9) Uani 1 1 d . . . . .
N11 N 0.08645(17) 0.1457(2) -0.10691(18) 0.0216(11) Uani 1 1 d . . . . .
N12 N 0.08428(17) 0.0797(2) -0.08890(17) 0.0202(11) Uani 1 1 d . . . . .
C60 C 0.0426(2) 0.0644(3) -0.0847(2) 0.0238(14) Uani 1 1 d . . . . .
O17 O 0.00791(14) 0.1061(2) -0.09777(17) 0.0302(10) Uani 1 1 d . . . . .
C61 C 0.0378(2) -0.0022(3) -0.0633(2) 0.0240(14) Uani 1 1 d . . . . .
C62 C -0.0070(2) -0.0190(4) -0.0614(2) 0.0315(15) Uani 1 1 d . . . . .
H62 H -0.0335 0.0104 -0.0767 0.038 Uiso 1 1 calc R U . . .
C63 C -0.0132(3) -0.0764(4) -0.0379(3) 0.0383(17) Uani 1 1 d . . . . .
H63 H -0.0438 -0.0869 -0.0370 0.046 Uiso 1 1 calc R U . . .
C64 C 0.0259(3) -0.1198(4) -0.0151(3) 0.0374(17) Uani 1 1 d . . . . .
H64 H 0.0219 -0.1596 0.0017 0.045 Uiso 1 1 calc R U . . .
C65 C 0.0700(2) -0.1049(3) -0.0169(2) 0.0316(15) Uani 1 1 d . . . . .
H65 H 0.0965 -0.1341 -0.0007 0.038 Uiso 1 1 calc R U . . .
C66 C 0.0765(2) -0.0472(3) -0.0423(2) 0.0255(14) Uani 1 1 d . . . . .
O18 O 0.12057(15) -0.0379(2) -0.04276(16) 0.0286(10) Uani 1 1 d . . . . .
O19 O 0.32586(14) 0.0345(2) -0.05534(14) 0.0235(9) Uani 1 1 d . . . . .
C67 C 0.3705(2) 0.0586(3) -0.0443(2) 0.0213(13) Uani 1 1 d . . . . .
C68 C 0.3767(2) 0.1113(3) -0.0740(2) 0.0312(15) Uani 1 1 d . . . . .
H68 H 0.3495 0.1302 -0.0994 0.037 Uiso 1 1 calc R U . . .
C69 C 0.4214(3) 0.1360(4) -0.0670(2) 0.0354(17) Uani 1 1 d . . . . .
H69 H 0.4248 0.1712 -0.0880 0.042 Uiso 1 1 calc R U . . .
C70 C 0.4623(2) 0.1102(4) -0.0294(2) 0.0326(16) Uani 1 1 d . . . . .
H70 H 0.4933 0.1264 -0.0253 0.039 Uiso 1 1 calc R U . . .
C71 C 0.4563(2) 0.0609(3) 0.0015(2) 0.0253(14) Uani 1 1 d . . . . .
H71 H 0.4836 0.0443 0.0280 0.030 Uiso 1 1 calc R U . . .
C72 C 0.4109(2) 0.0345(3) -0.0050(2) 0.0186(12) Uani 1 1 d . . . . .
C73 C 0.4084(2) -0.0177(3) 0.0308(2) 0.0170(12) Uani 1 1 d . . . . .
O20 O 0.44618(13) -0.0311(2) 0.06929(14) 0.0211(9) Uani 1 1 d . . . . .
N13 N 0.36677(16) -0.0486(2) 0.02234(16) 0.0155(10) Uani 1 1 d . . . . .
N14 N 0.36759(16) -0.0972(2) 0.05914(16) 0.0164(10) Uani 1 1 d . . . . .
C74 C 0.3295(2) -0.1360(3) 0.0411(2) 0.0166(12) Uani 1 1 d . . . . .
O21 O 0.29913(14) -0.1298(2) -0.00451(14) 0.0209(9) Uani 1 1 d . . . . .
C75 C 0.31846(19) -0.1838(3) 0.0750(2) 0.0183(12) Uani 1 1 d . . . . .
C76 C 0.2998(2) -0.2488(3) 0.0588(2) 0.0264(14) Uani 1 1 d . . . . .
H76 H 0.2960 -0.2642 0.0265 0.032 Uiso 1 1 calc R U . . .
C77 C 0.2871(3) -0.2900(4) 0.0906(2) 0.0361(17) Uani 1 1 d . . . . .
H77 H 0.2748 -0.3343 0.0801 0.043 Uiso 1 1 calc R U . . .
C78 C 0.2919(2) -0.2678(3) 0.1374(2) 0.0299(15) Uani 1 1 d . . . . .
H78 H 0.2823 -0.2964 0.1585 0.036 Uiso 1 1 calc R U . . .
C79 C 0.3108(2) -0.2041(3) 0.1536(2) 0.0200(13) Uani 1 1 d . . . . .
C80 C 0.3246(2) -0.1623(3) 0.1221(2) 0.0194(13) Uani 1 1 d . . . . .
H80 H 0.3382 -0.1189 0.1333 0.023 Uiso 1 1 calc R U . . .
C81 C 0.3151(2) -0.1738(3) 0.2025(2) 0.0247(14) Uani 1 1 d . . . . .
O22 O 0.27856(15) -0.1373(2) 0.20297(14) 0.0252(10) Uani 1 1 d . . . . .
N15 N 0.35410(19) -0.1806(2) 0.24089(17) 0.0232(11) Uani 1 1 d . . . . .
N16 N 0.35145(18) -0.1404(2) 0.28109(17) 0.0219(11) Uani 1 1 d . . . . .
C82 C 0.3925(2) -0.1378(3) 0.3204(2) 0.0264(14) Uani 1 1 d . . . . .
O23 O 0.42959(17) -0.1684(2) 0.32129(16) 0.0357(12) Uani 1 1 d . . . . .
C83 C 0.3940(2) -0.0936(3) 0.3628(2) 0.0242(14) Uani 1 1 d . . . . .
C84 C 0.4390(3) -0.0841(4) 0.4003(2) 0.0379(17) Uani 1 1 d . . . . .
H84 H 0.4660 -0.1071 0.3983 0.045 Uiso 1 1 calc R U . . .
C85 C 0.4448(3) -0.0423(4) 0.4399(3) 0.0442(19) Uani 1 1 d . . . . .
H85 H 0.4757 -0.0347 0.4644 0.053 Uiso 1 1 calc R U . . .
C86 C 0.4047(3) -0.0109(4) 0.4440(3) 0.0425(19) Uani 1 1 d . . . . .
H86 H 0.4083 0.0170 0.4720 0.051 Uiso 1 1 calc R U . . .
C87 C 0.3602(3) -0.0201(3) 0.4079(2) 0.0345(16) Uani 1 1 d . . . . .
H87 H 0.3335 0.0024 0.4111 0.041 Uiso 1 1 calc R U . . .
C88 C 0.3531(2) -0.0616(3) 0.3664(2) 0.0246(14) Uani 1 1 d . . . . .
O24 O 0.30803(15) -0.0697(2) 0.33320(15) 0.0273(10) Uani 1 1 d . . . . .
O25 O 0.45483(15) -0.1750(2) 0.07448(15) 0.0237(9) Uani 1 1 d . . . . .
C89 C 0.4357(2) -0.2370(3) 0.0696(2) 0.0233(13) Uani 1 1 d . . . . .
C90 C 0.4261(3) -0.2704(4) 0.0237(3) 0.0430(19) Uani 1 1 d . . . . .
H90 H 0.4320 -0.2476 -0.0024 0.052 Uiso 1 1 calc R U . . .
C91 C 0.4081(4) -0.3358(4) 0.0165(3) 0.062(3) Uani 1 1 d . . . . .
H91 H 0.4021 -0.3578 -0.0145 0.074 Uiso 1 1 calc R U . . .
C92 C 0.3989(4) -0.3698(4) 0.0538(3) 0.059(3) Uani 1 1 d . . . . .
H92 H 0.3863 -0.4147 0.0485 0.071 Uiso 1 1 calc R U . . .
C93 C 0.4081(3) -0.3377(3) 0.0986(3) 0.0397(18) Uani 1 1 d . . . . .
H93 H 0.4026 -0.3615 0.1246 0.048 Uiso 1 1 calc R U . . .
C94 C 0.4252(2) -0.2713(3) 0.1068(2) 0.0275(14) Uani 1 1 d . . . . .
C95 C 0.4302(2) -0.2401(3) 0.1551(2) 0.0242(14) Uani 1 1 d . . . . .
O26 O 0.42347(17) -0.2748(2) 0.18883(16) 0.0324(11) Uani 1 1 d . . . . .
N17 N 0.43958(17) -0.1731(2) 0.16050(17) 0.0198(11) Uani 1 1 d . . . . .
N18 N 0.44048(17) -0.1450(2) 0.20630(17) 0.0202(11) Uani 1 1 d . . . . .
C96 C 0.4399(2) -0.0788(3) 0.2034(2) 0.0213(13) Uani 1 1 d . . . . .
O27 O 0.43931(14) -0.0458(2) 0.16382(14) 0.0221(9) Uani 1 1 d . . . . .
C97 C 0.4357(2) -0.0359(3) 0.2439(2) 0.0187(12) Uani 1 1 d . . . . .
C98 C 0.4751(2) -0.0106(3) 0.2830(2) 0.0305(15) Uani 1 1 d . . . . .
H98 H 0.5064 -0.0262 0.2875 0.037 Uiso 1 1 calc R U . . .
C99 C 0.4691(2) 0.0369(4) 0.3155(3) 0.0368(17) Uani 1 1 d . . . . .
H99 H 0.4962 0.0533 0.3423 0.044 Uiso 1 1 calc R U . . .
C100 C 0.4240(2) 0.0605(3) 0.3091(2) 0.0286(15) Uani 1 1 d . . . . .
H100 H 0.4200 0.0946 0.3305 0.034 Uiso 1 1 calc R U . . .
C101 C 0.3841(2) 0.0340(3) 0.2710(2) 0.0202(13) Uani 1 1 d . . . . .
C102 C 0.3910(2) -0.0143(3) 0.2392(2) 0.0189(12) Uani 1 1 d . . . . .
H102 H 0.3638 -0.0327 0.2135 0.023 Uiso 1 1 calc R U . . .
C103 C 0.3350(2) 0.0588(3) 0.2615(2) 0.0191(13) Uani 1 1 d . . . . .
O28 O 0.32767(14) 0.12396(19) 0.26440(14) 0.0196(9) Uani 1 1 d . . . . .
N19 N 0.30017(17) 0.0143(2) 0.24749(18) 0.0203(11) Uani 1 1 d . . . . .
N20 N 0.25534(17) 0.0481(3) 0.23369(18) 0.0214(11) Uani 1 1 d . . . . .
C104 C 0.2195(2) 0.0072(3) 0.2314(2) 0.0196(13) Uani 1 1 d . . . . .
O29 O 0.22622(14) -0.0566(2) 0.24233(15) 0.0233(9) Uani 1 1 d . . . . .
C105 C 0.1709(2) 0.0341(3) 0.2158(2) 0.0254(14) Uani 1 1 d . . . . .
C106 C 0.1336(2) -0.0126(4) 0.2058(2) 0.0301(15) Uani 1 1 d . . . . .
H106 H 0.1409 -0.0597 0.2111 0.036 Uiso 1 1 calc R U . . .
C107 C 0.0862(3) 0.0077(4) 0.1883(3) 0.0374(17) Uani 1 1 d . . . . .
H107 H 0.0612 -0.0249 0.1813 0.045 Uiso 1 1 calc R U . . .
C108 C 0.0758(3) 0.0766(4) 0.1812(3) 0.0398(18) Uani 1 1 d . . . . .
H108 H 0.0434 0.0913 0.1688 0.048 Uiso 1 1 calc R U . . .
C109 C 0.1117(2) 0.1236(4) 0.1916(3) 0.0356(17) Uani 1 1 d . . . . .
H109 H 0.1037 0.1706 0.1872 0.043 Uiso 1 1 calc R U . . .
C110 C 0.1606(2) 0.1042(3) 0.2090(2) 0.0265(14) Uani 1 1 d . . . . .
O30 O 0.19352(15) 0.1528(2) 0.21771(16) 0.0287(10) Uani 1 1 d . . . . .
O31 O 0.23023(16) 0.5500(2) -0.05771(15) 0.0298(10) Uani 1 1 d . . . . .
H311 H 0.2145 0.5872 -0.0654 0.045 Uiso 1 1 d R U . . .
H312 H 0.2364 0.5359 -0.0826 0.045 Uiso 1 1 d R U . . .
O32 O 0.06333(18) 0.4944(2) -0.19811(16) 0.0400(12) Uani 1 1 d . . . . .
H321 H 0.0908 0.5115 -0.1927 0.060 Uiso 1 1 d R U . . .
H322 H 0.0511 0.4782 -0.2272 0.060 Uiso 1 1 d R U . . .
O33 O -0.03128(16) 0.4647(3) -0.16636(18) 0.0390(12) Uani 1 1 d . . . . .
C111 C -0.0487(4) 0.5047(6) -0.1948(5) 0.082(3) Uani 1 1 d . U . . .
H111 H -0.0290 0.5228 -0.2110 0.098 Uiso 1 1 calc R U . . .
N21 N -0.0936(3) 0.5317(5) -0.2100(4) 0.087(3) Uani 1 1 d . U . . .
C112 C -0.1132(4) 0.5696(7) -0.2533(4) 0.107(5) Uani 1 1 d . . . . .
H11A H -0.0886 0.5775 -0.2675 0.161 Uiso 1 1 calc R U . . .
H11B H -0.1245 0.6134 -0.2457 0.161 Uiso 1 1 calc R U . . .
H11C H -0.1401 0.5446 -0.2772 0.161 Uiso 1 1 calc R U . . .
C113 C -0.1271(4) 0.5000(6) -0.1948(5) 0.096(4) Uani 1 1 d . U . . .
H11D H -0.1479 0.4710 -0.2217 0.144 Uiso 1 1 calc R U . . .
H11E H -0.1465 0.5345 -0.1866 0.144 Uiso 1 1 calc R U . . .
H11F H -0.1105 0.4720 -0.1654 0.144 Uiso 1 1 calc R U . . .
O34 O -0.06347(16) 0.2154(3) -0.1375(2) 0.0476(14) Uani 1 1 d . . . . .
H341 H -0.0832 0.1875 -0.1332 0.071 Uiso 1 1 d R U . . .
H342 H -0.0670 0.2549 -0.1274 0.071 Uiso 1 1 d R U . . .
O35 O 0.35444(16) -0.1025(2) -0.07506(16) 0.0317(11) Uani 1 1 d . . . . .
C114 C 0.3748(3) -0.0708(4) -0.1008(3) 0.0438(19) Uani 1 1 d . . . . .
H114 H 0.3613 -0.0283 -0.1148 0.053 Uiso 1 1 calc R U . . .
N22 N 0.4116(2) -0.0913(3) -0.1093(2) 0.0398(15) Uani 1 1 d . . . . .
C115 C 0.4347(3) -0.0502(5) -0.1355(3) 0.058(2) Uani 1 1 d . . . . .
H11G H 0.4164 -0.0081 -0.1471 0.088 Uiso 1 1 calc R U . . .
H11H H 0.4360 -0.0757 -0.1641 0.088 Uiso 1 1 calc R U . . .
H11I H 0.4673 -0.0388 -0.1131 0.088 Uiso 1 1 calc R U . . .
C116 C 0.4348(3) -0.1571(4) -0.0910(3) 0.054(2) Uani 1 1 d . . . . .
H11J H 0.4692 -0.1501 -0.0728 0.080 Uiso 1 1 calc R U . . .
H11K H 0.4301 -0.1876 -0.1192 0.080 Uiso 1 1 calc R U . . .
H11L H 0.4205 -0.1776 -0.0688 0.080 Uiso 1 1 calc R U . . .
O36 O 0.52538(14) -0.1021(2) 0.15745(16) 0.0285(10) Uani 1 1 d . . . . .
C117 C 0.5455(2) -0.1578(4) 0.1714(2) 0.0330(16) Uani 1 1 d . . . . .
H117 H 0.5269 -0.1979 0.1604 0.040 Uiso 1 1 calc R U . . .
N23 N 0.5910(2) -0.1652(3) 0.2005(2) 0.0349(14) Uani 1 1 d . . . . .
C118 C 0.6215(3) -0.1071(4) 0.2177(3) 0.045(2) Uani 1 1 d . . . . .
H11M H 0.6423 -0.1026 0.1987 0.068 Uiso 1 1 calc R U . . .
H11N H 0.6412 -0.1128 0.2530 0.068 Uiso 1 1 calc R U . . .
H11O H 0.6018 -0.0660 0.2133 0.068 Uiso 1 1 calc R U . . .
C119 C 0.6127(3) -0.2328(4) 0.2141(4) 0.060(3) Uani 1 1 d . . . . .
H11P H 0.5877 -0.2677 0.2028 0.091 Uiso 1 1 calc R U . . .
H11Q H 0.6290 -0.2355 0.2502 0.091 Uiso 1 1 calc R U . . .
H11R H 0.6360 -0.2402 0.1982 0.091 Uiso 1 1 calc R U . . .
O37 O 0.50134(18) -0.2491(3) 0.29527(17) 0.0405(12) Uani 1 1 d . . . . .
C120 C 0.5183(2) -0.2755(4) 0.3371(3) 0.0357(17) Uani 1 1 d . . . . .
H120 H 0.5108 -0.2558 0.3634 0.043 Uiso 1 1 calc R U . . .
N24 N 0.5459(2) -0.3293(3) 0.3465(2) 0.0422(15) Uani 1 1 d . . . . .
C121 C 0.5573(4) -0.3610(6) 0.3069(4) 0.087(4) Uani 1 1 d . . . . .
H12A H 0.5612 -0.4102 0.3128 0.130 Uiso 1 1 calc R U . . .
H12B H 0.5872 -0.3417 0.3062 0.130 Uiso 1 1 calc R U . . .
H12C H 0.5312 -0.3526 0.2750 0.130 Uiso 1 1 calc R U . . .
C122 C 0.5679(4) -0.3571(5) 0.3967(4) 0.074(3) Uani 1 1 d . . . . .
H12D H 0.5594 -0.3285 0.4200 0.111 Uiso 1 1 calc R U . . .
H12E H 0.6028 -0.3578 0.4065 0.111 Uiso 1 1 calc R U . . .
H12F H 0.5562 -0.4035 0.3974 0.111 Uiso 1 1 calc R U . . .
O38 O 0.4085(2) -0.3231(3) 0.2770(2) 0.0513(14) Uani 1 1 d . . . . .
C123 C 0.3750(4) -0.3570(5) 0.2481(4) 0.060(3) Uani 1 1 d . . . . .
H123 H 0.3435 -0.3422 0.2432 0.072 Uiso 1 1 calc R U . . .
N25 N 0.3789(3) -0.4114(3) 0.2235(3) 0.0528(18) Uani 1 1 d . . . . .
C124 C 0.4267(4) -0.4343(5) 0.2278(4) 0.078(3) Uani 1 1 d . . . . .
H12G H 0.4272 -0.4418 0.1946 0.117 Uiso 1 1 calc R U . . .
H12H H 0.4345 -0.4769 0.2467 0.117 Uiso 1 1 calc R U . . .
H12I H 0.4504 -0.3994 0.2451 0.117 Uiso 1 1 calc R U . . .
C125 C 0.3393(4) -0.4470(5) 0.1874(4) 0.090(4) Uani 1 1 d . . . . .
H12J H 0.3091 -0.4282 0.1872 0.135 Uiso 1 1 calc R U . . .
H12K H 0.3412 -0.4955 0.1959 0.135 Uiso 1 1 calc R U . . .
H12L H 0.3409 -0.4416 0.1544 0.135 Uiso 1 1 calc R U . . .
O39 O 0.25451(18) -0.1904(2) 0.28409(17) 0.0371(12) Uani 1 1 d . . . . .
C126 C 0.2531(3) -0.1983(3) 0.3255(3) 0.0341(16) Uani 1 1 d . . . . .
H126 H 0.2269 -0.1783 0.3314 0.041 Uiso 1 1 calc R U . . .
N26 N 0.2837(3) -0.2309(5) 0.3616(3) 0.0829(19) Uani 1 1 d . . . . .
C127 C 0.3291(4) -0.2530(6) 0.3638(4) 0.0829(19) Uani 1 1 d . . . . .
H12M H 0.3253 -0.2817 0.3349 0.124 Uiso 1 1 calc R U . . .
H12N H 0.3446 -0.2794 0.3943 0.124 Uiso 1 1 calc R U . . .
H12O H 0.3490 -0.2134 0.3638 0.124 Uiso 1 1 calc R U . . .
C128 C 0.2810(4) -0.2359(6) 0.4109(4) 0.0829(19) Uani 1 1 d . . . . .
H12P H 0.3061 -0.2076 0.4344 0.124 Uiso 1 1 calc R U . . .
H12Q H 0.2855 -0.2834 0.4220 0.124 Uiso 1 1 calc R U . . .
H12R H 0.2495 -0.2201 0.4093 0.124 Uiso 1 1 calc R U . . .
O40 O 0.26693(17) 0.1245(2) 0.32194(16) 0.0336(11) Uani 1 1 d . . . . .
H401 H 0.2610 0.0838 0.3277 0.050 Uiso 1 1 d R U . . .
H402 H 0.2794 0.1470 0.3487 0.050 Uiso 1 1 d R U . . .
O41 O 0.12956(18) 0.8465(2) 0.10665(18) 0.0381(12) Uani 1 1 d . . . . .
C129 C 0.1289(2) 0.9096(4) 0.1023(2) 0.0323(16) Uani 1 1 d . . . . .
H129 H 0.1032 0.9332 0.1068 0.039 Uiso 1 1 calc R U . . .
N27 N 0.16059(19) 0.9465(3) 0.0919(2) 0.0312(13) Uani 1 1 d . . . . .
C130 C 0.1563(3) 1.0201(4) 0.0872(3) 0.053(2) Uani 1 1 d . . . . .
H13A H 0.1304 1.0356 0.0977 0.080 Uiso 1 1 calc R U . . .
H13B H 0.1489 1.0330 0.0525 0.080 Uiso 1 1 calc R U . . .
H13C H 0.1865 1.0412 0.1083 0.080 Uiso 1 1 calc R U . . .
C131 C 0.2012(3) 0.9143(5) 0.0842(4) 0.063(3) Uani 1 1 d . . . . .
H13D H 0.1995 0.8648 0.0878 0.094 Uiso 1 1 calc R U . . .
H13E H 0.2312 0.9315 0.1089 0.094 Uiso 1 1 calc R U . . .
H13F H 0.2002 0.9250 0.0508 0.094 Uiso 1 1 calc R U . . .
O42 O 0.1723(2) 0.6582(3) 0.8916(2) 0.0654(17) Uani 1 1 d . . . . .
C132 C 0.1399(4) 0.7025(4) 0.8840(3) 0.062(3) Uani 1 1 d . . . . .
H132 H 0.1115 0.6987 0.8552 0.074 Uiso 1 1 calc R U . . .
N28 N 0.1440(4) 0.7541(3) 0.9148(3) 0.068(2) Uani 1 1 d . . . . .
C133 C 0.1842(4) 0.7646(6) 0.9586(4) 0.089(4) Uani 1 1 d . . . . .
H13G H 0.1932 0.7215 0.9768 0.134 Uiso 1 1 calc R U . . .
H13H H 0.1763 0.7982 0.9795 0.134 Uiso 1 1 calc R U . . .
H13I H 0.2110 0.7813 0.9502 0.134 Uiso 1 1 calc R U . . .
C134 C 0.1038(5) 0.7995(5) 0.9039(5) 0.092(4) Uani 1 1 d . . . . .
H13J H 0.1150 0.8467 0.9064 0.138 Uiso 1 1 calc R U . . .
H13K H 0.0881 0.7918 0.9278 0.138 Uiso 1 1 calc R U . . .
H13L H 0.0808 0.7908 0.8702 0.138 Uiso 1 1 calc R U . . .
O43 O 0.27947(18) 0.2257(2) 0.38574(17) 0.0394(12) Uani 1 1 d . . . . .
C135 C 0.2698(2) 0.2107(3) 0.4223(2) 0.0314(16) Uani 1 1 d . . . . .
H135 H 0.2647 0.1638 0.4269 0.038 Uiso 1 1 calc R U . . .
N29 N 0.2660(2) 0.2534(3) 0.45551(19) 0.0312(13) Uani 1 1 d . . . . .
C136 C 0.2689(3) 0.3264(3) 0.4487(3) 0.0384(18) Uani 1 1 d . . . . .
H13M H 0.2758 0.3349 0.4186 0.058 Uiso 1 1 calc R U . . .
H13N H 0.2946 0.3457 0.4775 0.058 Uiso 1 1 calc R U . . .
H13O H 0.2384 0.3477 0.4452 0.058 Uiso 1 1 calc R U . . .
C137 C 0.2557(3) 0.2314(4) 0.4980(3) 0.055(2) Uani 1 1 d . . . . .
H13P H 0.2529 0.1816 0.4976 0.082 Uiso 1 1 calc R U . . .
H13Q H 0.2255 0.2518 0.4968 0.082 Uiso 1 1 calc R U . . .
H13R H 0.2817 0.2457 0.5286 0.082 Uiso 1 1 calc R U . . .
O44 O 0.1294(4) 0.1844(7) 0.0699(7) 0.253(9) Uani 1 1 d D . . . .
C138 C 0.1449(6) 0.2197(9) 0.1105(8) 0.253(9) Uani 1 1 d D . . . .
H138 H 0.1768 0.2211 0.1344 0.304 Uiso 1 1 calc R U . . .
N30 N 0.1053(4) 0.2552(5) 0.1119(4) 0.104(3) Uani 1 1 d D . . . .
C139 C 0.0539(5) 0.2542(9) 0.0748(8) 0.253(9) Uani 1 1 d D . . . .
H13S H 0.0333 0.2324 0.0900 0.379 Uiso 1 1 calc R U . . .
H13T H 0.0523 0.2285 0.0453 0.379 Uiso 1 1 calc R U . . .
H13U H 0.0430 0.3010 0.0653 0.379 Uiso 1 1 calc R U . . .
C140 C 0.1130(5) 0.3082(9) 0.1556(4) 0.229(14) Uani 1 1 d D . . . .
H14A H 0.1463 0.3059 0.1790 0.344 Uiso 1 1 calc R U . . .
H14B H 0.0914 0.2971 0.1729 0.344 Uiso 1 1 calc R U . . .
H14C H 0.1061 0.3543 0.1417 0.344 Uiso 1 1 calc R U . . .
O45 O 0.4815(3) 0.2768(4) 1.0499(4) 0.1091(18) Uani 1 1 d . . . . .
C141 C 0.4668(5) 0.2992(7) 1.0079(6) 0.1091(18) Uani 1 1 d . . . . .
H141 H 0.4903 0.3123 0.9949 0.131 Uiso 1 1 calc R U . . .
N31 N 0.4219(4) 0.3073(6) 0.9786(4) 0.1091(18) Uani 1 1 d . . . . .
C142 C 0.4007(5) 0.3232(7) 0.9298(5) 0.1091(18) Uani 1 1 d . . . . .
H14D H 0.4254 0.3350 0.9166 0.164 Uiso 1 1 calc R U . . .
H14E H 0.3792 0.3621 0.9260 0.164 Uiso 1 1 calc R U . . .
H14F H 0.3823 0.2840 0.9116 0.164 Uiso 1 1 calc R U . . .
C143 C 0.3869(5) 0.2893(7) 1.0018(5) 0.1091(18) Uani 1 1 d . . . . .
H14G H 0.3708 0.2466 0.9875 0.164 Uiso 1 1 calc R U . . .
H14H H 0.3631 0.3257 0.9955 0.164 Uiso 1 1 calc R U . . .
H14I H 0.4038 0.2837 1.0377 0.164 Uiso 1 1 calc R U . . .
O46 O 0.23398(17) 0.9999(2) 0.35133(17) 0.0354(11) Uani 1 1 d . . . . .
H461 H 0.2582 0.9778 0.3509 0.053 Uiso 1 1 d R U . . .
H462 H 0.2080 0.9831 0.3298 0.053 Uiso 1 1 d R U . . .
O47 O 0.14530(17) 0.5694(3) 0.81440(18) 0.0415(12) Uani 1 1 d . . . . .
H471 H 0.1577 0.5838 0.8438 0.062 Uiso 1 1 d R U . . .
H472 H 0.1384 0.6030 0.7945 0.062 Uiso 1 1 d R U . . .
O48 O 0.9206(2) 0.3512(3) 0.8667(2) 0.0606(16) Uani 1 1 d . . . . .
H481 H 0.8910 0.3612 0.8527 0.091 Uiso 1 1 d R U . . .
H482 H 0.9371 0.3745 0.8539 0.091 Uiso 1 1 d R U . . .
O49 O 0.8775(2) 0.1699(3) 0.75808(19) 0.0573(16) Uani 1 1 d . . . . .
H491 H 0.8550 0.1830 0.7672 0.086 Uiso 1 1 d R U . . .
H492 H 0.9047 0.1804 0.7797 0.086 Uiso 1 1 d R U . . .
O50 O 0.2243(3) 0.5485(3) 0.1285(2) 0.078(2) Uani 1 1 d . . . . .
H501 H 0.2346 0.5116 0.1443 0.117 Uiso 1 1 d R U . . .
H502 H 0.2204 0.5427 0.0982 0.117 Uiso 1 1 d R U . . .
O51 O 0.8187(2) 0.3643(3) 0.8246(2) 0.0713(18) Uani 1 1 d . U . . .
H511 H 0.8284 0.3564 0.8014 0.107 Uiso 1 1 d R U . . .
H512 H 0.8259 0.4048 0.8344 0.107 Uiso 1 1 d R U . . .
O52 O 0.0144(2) 0.0183(3) 0.7978(2) 0.0726(19) Uani 1 1 d . . . . .
H521 H 0.0435 0.0099 0.8036 0.109 Uiso 1 1 d R U . . .
H522 H 0.0113 0.0601 0.8044 0.109 Uiso 1 1 d R U . . .
O53 O 0.8157(2) 0.2245(3) 0.8117(3) 0.087(2) Uani 1 1 d . . . . .
H531 H 0.8063 0.2591 0.8227 0.131 Uiso 1 1 d R U . . .
H532 H 0.7939 0.2071 0.7873 0.131 Uiso 1 1 d R U . . .
O54 O 0.2703(3) 0.6667(5) 0.2553(4) 0.126(3) Uani 1 1 d . . . . .
H541 H 0.2661 0.7071 0.2636 0.189 Uiso 1 1 d R U . . .
H542 H 0.2439 0.6580 0.2319 0.189 Uiso 1 1 d R U . . .

loop_
_atom_site_aniso_label
_atom_site_aniso_U_11
_atom_site_aniso_U_22
_atom_site_aniso_U_33
_atom_site_aniso_U_23
_atom_site_aniso_U_13
_atom_site_aniso_U_12
Mn1 0.0216(5) 0.0169(5) 0.0105(4) -0.0013(3) 0.0041(4) -0.0009(4)
Mn2 0.0190(5) 0.0180(5) 0.0168(4) -0.0002(4) 0.0035(4) -0.0011(4)
Mn3 0.0213(5) 0.0224(5) 0.0277(5) -0.0057(4) 0.0023(4) -0.0021(4)
Mn4 0.0201(5) 0.0197(5) 0.0355(6) -0.0067(4) 0.0058(4) -0.0034(4)
Mn5 0.0183(5) 0.0192(5) 0.0187(5) -0.0054(4) 0.0037(4) -0.0005(4)
Mn6 0.0195(5) 0.0181(5) 0.0125(4) 0.0005(3) 0.0034(4) -0.0002(4)
Mn7 0.0177(5) 0.0171(5) 0.0171(4) 0.0028(4) 0.0047(4) 0.0014(4)
Mn8 0.0416(6) 0.0225(5) 0.0197(5) 0.0056(4) 0.0123(4) 0.0086(4)
Mn9 0.0311(5) 0.0180(5) 0.0175(5) -0.0008(4) 0.0109(4) -0.0020(4)
Mn10 0.0243(5) 0.0173(5) 0.0170(4) -0.0012(4) 0.0086(4) -0.0006(4)
O1 0.041(3) 0.015(2) 0.016(2) -0.0015(17) 0.0125(19) -0.0027(18)
C1 0.023(3) 0.018(3) 0.014(3) -0.002(2) 0.002(2) 0.000(2)
C2 0.046(4) 0.017(3) 0.023(3) 0.000(3) 0.011(3) 0.007(3)
C3 0.053(5) 0.029(4) 0.028(4) -0.009(3) 0.015(3) 0.004(3)
C4 0.052(4) 0.027(4) 0.022(3) -0.003(3) 0.014(3) 0.006(3)
C5 0.030(3) 0.024(3) 0.016(3) -0.003(3) 0.006(3) 0.003(3)
C6 0.017(3) 0.014(3) 0.013(3) -0.003(2) 0.001(2) -0.001(2)
C7 0.021(3) 0.022(3) 0.008(3) 0.003(2) 0.004(2) 0.001(2)
O2 0.030(2) 0.022(2) 0.014(2) -0.0005(17) 0.0085(18) 0.0013(18)
N1 0.023(3) 0.014(2) 0.011(2) -0.0041(19) 0.004(2) 0.002(2)
N2 0.026(3) 0.014(2) 0.018(3) -0.004(2) 0.009(2) 0.000(2)
C8 0.019(3) 0.016(3) 0.013(3) 0.001(2) 0.006(2) -0.002(2)
O3 0.032(2) 0.018(2) 0.0117(19) -0.0007(16) 0.0071(17) 0.0025(17)
C9 0.026(3) 0.018(3) 0.014(3) 0.001(2) 0.009(2) -0.001(2)
C10 0.023(3) 0.024(3) 0.013(3) 0.000(2) 0.003(2) -0.001(3)
C11 0.025(3) 0.021(3) 0.021(3) 0.003(3) 0.004(3) 0.009(3)
C12 0.029(3) 0.018(3) 0.015(3) 0.001(2) 0.010(3) 0.003(2)
C13 0.019(3) 0.018(3) 0.011(3) 0.001(2) 0.005(2) 0.000(2)
C14 0.019(3) 0.017(3) 0.015(3) 0.002(2) 0.004(2) 0.004(2)
C15 0.023(3) 0.017(3) 0.015(3) -0.002(2) 0.009(2) -0.001(2)
O4 0.018(2) 0.022(2) 0.019(2) -0.0094(17) 0.0039(17) -0.0006(17)
N3 0.017(3) 0.023(3) 0.013(2) -0.002(2) 0.004(2) -0.002(2)
N4 0.020(3) 0.020(3) 0.013(2) -0.005(2) 0.004(2) 0.001(2)
C16 0.024(3) 0.014(3) 0.014(3) 0.002(2) 0.007(2) -0.002(2)
O5 0.019(2) 0.024(2) 0.015(2) -0.0035(17) 0.0066(17) -0.0008(17)
C17 0.028(3) 0.013(3) 0.012(3) -0.002(2) 0.005(2) -0.001(2)
C18 0.032(4) 0.034(4) 0.019(3) -0.007(3) 0.014(3) 0.002(3)
C19 0.035(4) 0.036(4) 0.036(4) -0.020(3) 0.011(3) -0.004(3)
C20 0.041(4) 0.032(4) 0.028(4) -0.016(3) 0.004(3) -0.009(3)
C21 0.028(4) 0.030(4) 0.027(3) -0.006(3) 0.004(3) -0.004(3)
C22 0.026(3) 0.023(3) 0.024(3) -0.002(3) 0.007(3) -0.001(3)
O6 0.023(2) 0.027(2) 0.026(2) -0.0136(19) -0.0001(18) 0.0015(19)
O7 0.019(2) 0.035(3) 0.016(2) 0.0054(18) -0.0001(17) 0.0001(19)
C23 0.022(3) 0.020(3) 0.020(3) -0.003(2) 0.005(3) -0.004(2)
C24 0.023(3) 0.025(3) 0.027(3) 0.007(3) 0.001(3) 0.004(3)
C25 0.018(3) 0.036(4) 0.042(4) 0.008(3) 0.006(3) 0.000(3)
C26 0.020(3) 0.042(4) 0.049(4) 0.013(4) 0.009(3) -0.002(3)
C27 0.026(3) 0.030(4) 0.030(4) 0.010(3) 0.007(3) -0.004(3)
C28 0.023(3) 0.018(3) 0.018(3) -0.003(2) 0.002(2) -0.007(2)
C29 0.019(3) 0.018(3) 0.015(3) -0.001(2) 0.004(2) 0.003(2)
O8 0.021(2) 0.022(2) 0.023(2) 0.0057(18) 0.0078(18) -0.0014(17)
N5 0.016(2) 0.018(3) 0.014(2) 0.0004(19) 0.001(2) 0.000(2)
N6 0.019(3) 0.021(3) 0.016(2) 0.000(2) 0.005(2) 0.004(2)
C30 0.022(3) 0.014(3) 0.015(3) -0.004(2) 0.006(2) -0.004(2)
O9 0.023(2) 0.025(2) 0.019(2) 0.0028(18) 0.0074(18) -0.0016(18)
C31 0.025(3) 0.018(3) 0.020(3) 0.004(2) 0.010(3) -0.001(2)
C32 0.032(4) 0.042(4) 0.024(3) -0.010(3) 0.005(3) 0.007(3)
C33 0.040(4) 0.052(5) 0.033(4) -0.018(4) 0.004(3) 0.018(4)
C34 0.026(3) 0.033(4) 0.028(4) -0.004(3) 0.006(3) 0.005(3)
C35 0.021(3) 0.017(3) 0.024(3) 0.001(2) 0.010(3) 0.001(2)
C36 0.026(3) 0.028(4) 0.032(4) -0.008(3) 0.014(3) -0.004(3)
C37 0.019(3) 0.025(4) 0.030(4) -0.005(3) 0.008(3) 0.002(3)
O10 0.036(3) 0.021(2) 0.037(3) -0.006(2) 0.017(2) -0.0061(19)
N7 0.021(3) 0.022(3) 0.026(3) -0.006(2) 0.001(2) -0.003(2)
N8 0.020(3) 0.025(3) 0.022(3) -0.013(2) 0.001(2) -0.002(2)
C38 0.014(3) 0.032(4) 0.031(4) -0.009(3) 0.002(3) -0.005(3)
O11 0.048(3) 0.025(3) 0.028(2) -0.006(2) 0.009(2) -0.011(2)
C39 0.026(4) 0.029(4) 0.032(4) -0.016(3) 0.008(3) -0.002(3)
C40 0.067(6) 0.057(6) 0.051(5) -0.019(4) 0.034(5) -0.024(5)
C41 0.090(7) 0.087(8) 0.050(5) -0.026(5) 0.047(5) -0.020(6)
C42 0.070(6) 0.068(6) 0.059(6) -0.044(5) 0.030(5) -0.021(5)
C43 0.044(5) 0.041(5) 0.053(5) -0.029(4) 0.012(4) -0.010(4)
C44 0.022(3) 0.035(4) 0.039(4) -0.015(3) 0.003(3) -0.002(3)
O12 0.037(3) 0.023(2) 0.036(3) -0.012(2) -0.001(2) -0.007(2)
O13 0.027(2) 0.020(2) 0.027(2) -0.0040(18) 0.0002(19) 0.0009(18)
C45 0.026(3) 0.017(3) 0.022(3) 0.002(2) 0.007(3) -0.001(3)
C46 0.032(4) 0.028(4) 0.027(3) -0.006(3) 0.006(3) -0.001(3)
C47 0.044(4) 0.028(4) 0.039(4) -0.009(3) 0.015(3) -0.003(3)
C48 0.034(4) 0.032(4) 0.045(4) -0.009(3) 0.020(3) 0.004(3)
C49 0.027(4) 0.027(4) 0.037(4) -0.007(3) 0.009(3) -0.003(3)
C50 0.023(3) 0.018(3) 0.022(3) 0.002(2) 0.011(3) 0.002(2)
C51 0.017(3) 0.021(3) 0.020(3) -0.002(2) 0.005(3) 0.002(2)
O14 0.021(2) 0.026(2) 0.029(2) -0.0092(19) 0.0005(19) 0.0007(18)
N9 0.029(3) 0.012(2) 0.023(3) -0.005(2) 0.008(2) -0.002(2)
N10 0.022(3) 0.016(3) 0.024(3) -0.004(2) 0.004(2) -0.001(2)
C52 0.024(3) 0.018(3) 0.018(3) 0.002(2) 0.004(3) -0.002(3)
O15 0.021(2) 0.021(2) 0.027(2) 0.0003(18) 0.0073(18) 0.0006(17)
C53 0.016(3) 0.024(3) 0.024(3) -0.003(3) 0.005(3) 0.002(2)
C54 0.040(4) 0.021(3) 0.031(4) -0.004(3) 0.020(3) -0.007(3)
C55 0.042(4) 0.035(4) 0.031(4) -0.007(3) 0.025(3) -0.005(3)
C56 0.034(4) 0.023(3) 0.033(4) -0.015(3) 0.017(3) -0.006(3)
C57 0.015(3) 0.019(3) 0.022(3) -0.002(2) 0.003(2) 0.000(2)
C58 0.021(3) 0.022(3) 0.022(3) -0.006(3) 0.007(3) -0.001(3)
C59 0.023(3) 0.016(3) 0.016(3) -0.006(2) 0.003(2) -0.004(2)
O16 0.025(2) 0.019(2) 0.022(2) -0.0005(17) 0.0085(18) 0.0056(18)
N11 0.023(3) 0.015(3) 0.025(3) -0.004(2) 0.006(2) 0.000(2)
N12 0.019(3) 0.017(3) 0.021(3) -0.005(2) 0.004(2) -0.001(2)
C60 0.016(3) 0.024(3) 0.028(3) -0.007(3) 0.004(3) 0.000(3)
O17 0.017(2) 0.028(3) 0.043(3) -0.007(2) 0.008(2) -0.0049(19)
C61 0.028(3) 0.021(3) 0.024(3) -0.004(3) 0.009(3) -0.003(3)
C62 0.028(4) 0.035(4) 0.030(4) -0.004(3) 0.009(3) -0.005(3)
C63 0.034(4) 0.038(4) 0.047(4) -0.003(3) 0.019(3) -0.014(3)
C64 0.041(4) 0.027(4) 0.042(4) 0.000(3) 0.013(3) -0.008(3)
C65 0.034(4) 0.031(4) 0.030(4) 0.001(3) 0.014(3) -0.001(3)
C66 0.023(3) 0.027(3) 0.023(3) -0.008(3) 0.005(3) -0.002(3)
O18 0.022(2) 0.028(2) 0.033(2) 0.001(2) 0.0072(19) 0.0013(19)
O19 0.025(2) 0.024(2) 0.021(2) 0.0065(18) 0.0085(18) 0.0040(18)
C67 0.026(3) 0.024(3) 0.017(3) -0.002(2) 0.011(3) -0.002(3)
C68 0.037(4) 0.029(4) 0.030(4) 0.009(3) 0.015(3) 0.001(3)
C69 0.052(5) 0.034(4) 0.028(4) 0.009(3) 0.024(3) -0.002(3)
C70 0.033(4) 0.039(4) 0.030(4) 0.002(3) 0.017(3) -0.009(3)
C71 0.027(3) 0.030(4) 0.023(3) 0.003(3) 0.014(3) -0.002(3)
C72 0.026(3) 0.017(3) 0.017(3) -0.001(2) 0.013(3) -0.002(2)
C73 0.023(3) 0.013(3) 0.016(3) -0.002(2) 0.008(2) -0.001(2)
O20 0.017(2) 0.020(2) 0.022(2) 0.0049(17) 0.0028(17) -0.0006(17)
N13 0.021(3) 0.015(2) 0.012(2) 0.0026(19) 0.007(2) 0.001(2)
N14 0.018(2) 0.018(3) 0.014(2) 0.003(2) 0.007(2) 0.000(2)
C74 0.018(3) 0.018(3) 0.016(3) -0.003(2) 0.008(2) 0.001(2)
O21 0.018(2) 0.022(2) 0.016(2) -0.0007(17) -0.0006(17) -0.0025(17)
C75 0.015(3) 0.019(3) 0.017(3) 0.002(2) 0.002(2) 0.000(2)
C76 0.035(4) 0.030(4) 0.018(3) -0.003(3) 0.014(3) -0.009(3)
C77 0.054(5) 0.027(4) 0.031(4) -0.006(3) 0.020(3) -0.017(3)
C78 0.049(4) 0.020(3) 0.026(3) 0.006(3) 0.020(3) -0.009(3)
C79 0.026(3) 0.021(3) 0.012(3) -0.001(2) 0.007(2) -0.004(3)
C80 0.017(3) 0.015(3) 0.022(3) -0.001(2) 0.003(2) -0.001(2)
C81 0.040(4) 0.015(3) 0.024(3) 0.000(3) 0.017(3) -0.007(3)
O22 0.030(2) 0.027(2) 0.019(2) -0.0025(18) 0.0090(19) 0.0005(19)
N15 0.039(3) 0.018(3) 0.011(2) -0.001(2) 0.008(2) -0.001(2)
N16 0.035(3) 0.019(3) 0.013(2) 0.002(2) 0.011(2) 0.003(2)
C82 0.035(4) 0.026(4) 0.018(3) 0.006(3) 0.010(3) 0.002(3)
O23 0.039(3) 0.044(3) 0.021(2) 0.000(2) 0.007(2) 0.016(2)
C83 0.036(4) 0.019(3) 0.015(3) 0.004(2) 0.007(3) 0.004(3)
C84 0.038(4) 0.047(5) 0.021(3) -0.004(3) 0.003(3) 0.006(3)
C85 0.043(5) 0.053(5) 0.022(4) -0.007(3) -0.004(3) 0.000(4)
C86 0.052(5) 0.044(5) 0.024(4) -0.014(3) 0.006(3) -0.002(4)
C87 0.047(4) 0.030(4) 0.027(4) -0.008(3) 0.015(3) 0.004(3)
C88 0.036(4) 0.019(3) 0.018(3) 0.001(2) 0.008(3) -0.005(3)
O24 0.035(3) 0.029(2) 0.019(2) -0.0050(18) 0.011(2) -0.004(2)
O25 0.031(2) 0.018(2) 0.025(2) 0.0020(18) 0.0143(19) -0.0010(18)
C89 0.028(3) 0.021(3) 0.026(3) 0.002(3) 0.015(3) 0.005(3)
C90 0.074(6) 0.031(4) 0.030(4) -0.002(3) 0.026(4) -0.009(4)
C91 0.113(8) 0.045(5) 0.035(5) -0.016(4) 0.036(5) -0.022(5)
C92 0.111(8) 0.028(4) 0.051(5) -0.013(4) 0.043(5) -0.021(5)
C93 0.067(5) 0.025(4) 0.036(4) -0.001(3) 0.030(4) -0.007(3)
C94 0.034(4) 0.025(4) 0.027(3) 0.002(3) 0.015(3) 0.000(3)
C95 0.019(3) 0.025(3) 0.027(3) 0.002(3) 0.008(3) 0.003(3)
O26 0.055(3) 0.021(2) 0.025(2) 0.0025(19) 0.019(2) -0.002(2)
N17 0.021(3) 0.019(3) 0.017(2) 0.000(2) 0.005(2) 0.003(2)
N18 0.027(3) 0.018(3) 0.016(2) 0.005(2) 0.008(2) 0.005(2)
C96 0.016(3) 0.021(3) 0.021(3) 0.000(3) 0.000(2) 0.003(2)
O27 0.027(2) 0.017(2) 0.021(2) 0.0043(17) 0.0076(18) 0.0026(17)
C97 0.025(3) 0.013(3) 0.019(3) 0.006(2) 0.009(3) 0.006(2)
C98 0.023(3) 0.037(4) 0.026(3) -0.003(3) 0.003(3) 0.004(3)
C99 0.028(4) 0.045(4) 0.030(4) -0.014(3) 0.001(3) -0.002(3)
C100 0.036(4) 0.027(4) 0.023(3) -0.007(3) 0.011(3) -0.002(3)
C101 0.027(3) 0.019(3) 0.014(3) 0.003(2) 0.007(2) -0.002(2)
C102 0.021(3) 0.017(3) 0.016(3) 0.003(2) 0.004(2) 0.001(2)
C103 0.028(3) 0.014(3) 0.016(3) -0.002(2) 0.009(2) -0.003(2)
O28 0.023(2) 0.017(2) 0.019(2) -0.0001(16) 0.0081(17) -0.0009(17)
N19 0.023(3) 0.015(3) 0.022(3) 0.002(2) 0.007(2) -0.002(2)
N20 0.023(3) 0.023(3) 0.019(3) -0.002(2) 0.010(2) -0.004(2)
C104 0.027(3) 0.021(3) 0.010(3) 0.001(2) 0.005(2) 0.001(3)
O29 0.025(2) 0.019(2) 0.026(2) 0.0023(18) 0.0112(18) -0.0003(18)
C105 0.026(3) 0.033(4) 0.016(3) -0.002(3) 0.006(3) -0.005(3)
C106 0.031(4) 0.033(4) 0.024(3) -0.001(3) 0.008(3) -0.008(3)
C107 0.033(4) 0.043(5) 0.032(4) -0.002(3) 0.007(3) -0.010(3)
C108 0.028(4) 0.051(5) 0.035(4) -0.001(3) 0.006(3) -0.002(3)
C109 0.029(4) 0.033(4) 0.042(4) 0.000(3) 0.010(3) 0.002(3)
C110 0.025(3) 0.036(4) 0.021(3) -0.002(3) 0.012(3) -0.005(3)
O30 0.027(2) 0.026(2) 0.036(3) 0.002(2) 0.014(2) 0.0019(19)
O31 0.039(3) 0.030(3) 0.021(2) 0.0056(19) 0.011(2) -0.002(2)
O32 0.050(3) 0.034(3) 0.027(3) 0.000(2) 0.003(2) -0.013(2)
O33 0.029(3) 0.040(3) 0.037(3) 0.000(2) 0.000(2) 0.004(2)
C111 0.049(5) 0.075(6) 0.109(7) 0.034(6) 0.016(5) -0.007(5)
N21 0.052(4) 0.105(6) 0.112(6) 0.071(5) 0.040(4) 0.022(4)
C112 0.091(9) 0.141(12) 0.063(7) -0.002(7) -0.004(6) 0.048(8)
C113 0.086(8) 0.084(8) 0.115(9) 0.013(7) 0.034(7) 0.032(6)
O34 0.026(3) 0.032(3) 0.087(4) 0.002(3) 0.023(3) -0.003(2)
O35 0.035(3) 0.034(3) 0.028(2) -0.010(2) 0.013(2) 0.001(2)
C114 0.054(5) 0.038(4) 0.044(5) -0.016(4) 0.025(4) -0.008(4)
N22 0.048(4) 0.038(4) 0.038(3) -0.002(3) 0.021(3) -0.008(3)
C115 0.058(6) 0.077(7) 0.047(5) -0.002(5) 0.028(4) -0.018(5)
C116 0.042(5) 0.058(6) 0.060(5) 0.014(4) 0.017(4) 0.008(4)
O36 0.018(2) 0.031(3) 0.033(2) 0.003(2) 0.0053(19) 0.0056(19)
C117 0.020(3) 0.043(4) 0.031(4) -0.001(3) 0.002(3) 0.004(3)
N23 0.030(3) 0.034(3) 0.034(3) 0.001(3) 0.004(3) 0.006(3)
C118 0.031(4) 0.049(5) 0.041(4) 0.005(4) -0.004(3) 0.001(4)
C119 0.042(5) 0.041(5) 0.079(6) 0.001(4) 0.000(4) 0.019(4)
O37 0.043(3) 0.043(3) 0.032(3) 0.009(2) 0.010(2) 0.019(2)
C120 0.035(4) 0.033(4) 0.039(4) 0.004(3) 0.014(3) 0.006(3)
N24 0.039(4) 0.035(4) 0.045(4) 0.008(3) 0.006(3) 0.012(3)
C121 0.088(8) 0.085(8) 0.073(7) -0.014(6) 0.014(6) 0.057(6)
C122 0.069(7) 0.074(7) 0.066(6) 0.034(5) 0.010(5) 0.029(5)
O38 0.082(4) 0.029(3) 0.043(3) 0.007(3) 0.024(3) -0.002(3)
C123 0.088(7) 0.043(5) 0.063(6) 0.028(5) 0.044(6) 0.024(5)
N25 0.071(5) 0.029(4) 0.067(5) -0.003(3) 0.036(4) -0.002(3)
C124 0.099(8) 0.065(7) 0.100(8) 0.022(6) 0.073(7) 0.030(6)
C125 0.122(10) 0.053(6) 0.100(9) -0.008(6) 0.046(8) -0.039(6)
O39 0.058(3) 0.028(3) 0.028(3) 0.001(2) 0.019(2) -0.017(2)
C126 0.041(4) 0.025(4) 0.038(4) 0.011(3) 0.016(3) 0.005(3)
N26 0.071(4) 0.086(4) 0.085(4) 0.054(3) 0.021(3) 0.005(3)
C127 0.071(4) 0.086(4) 0.085(4) 0.054(3) 0.021(3) 0.005(3)
C128 0.071(4) 0.086(4) 0.085(4) 0.054(3) 0.021(3) 0.005(3)
O40 0.056(3) 0.026(2) 0.023(2) -0.0038(19) 0.019(2) -0.006(2)
O41 0.049(3) 0.026(3) 0.047(3) -0.001(2) 0.027(3) -0.009(2)
C129 0.036(4) 0.035(4) 0.033(4) -0.007(3) 0.021(3) -0.006(3)
N27 0.033(3) 0.036(3) 0.027(3) 0.002(2) 0.014(3) -0.007(3)
C130 0.078(6) 0.044(5) 0.044(5) -0.002(4) 0.030(4) -0.018(4)
C131 0.032(4) 0.082(7) 0.081(7) 0.034(5) 0.030(4) 0.010(4)
O42 0.080(5) 0.042(4) 0.065(4) -0.005(3) 0.016(3) 0.018(3)
C132 0.096(8) 0.040(5) 0.047(5) -0.002(4) 0.025(5) -0.007(5)
N28 0.137(8) 0.029(4) 0.065(5) -0.008(4) 0.067(6) -0.009(4)
C133 0.128(10) 0.097(9) 0.060(7) -0.021(6) 0.054(7) -0.034(8)
C134 0.141(11) 0.055(7) 0.104(9) -0.004(6) 0.073(9) -0.004(7)
O43 0.061(3) 0.039(3) 0.024(3) -0.008(2) 0.022(2) -0.006(2)
C135 0.036(4) 0.030(4) 0.026(4) -0.005(3) 0.007(3) -0.009(3)
N29 0.045(4) 0.029(3) 0.025(3) -0.007(2) 0.019(3) -0.008(3)
C136 0.060(5) 0.030(4) 0.028(4) -0.006(3) 0.019(3) -0.009(3)
C137 0.091(7) 0.050(5) 0.040(4) -0.015(4) 0.043(5) -0.033(5)
O44 0.099(7) 0.115(9) 0.53(3) 0.131(12) 0.102(11) -0.002(6)
C138 0.099(7) 0.115(9) 0.53(3) 0.131(12) 0.102(11) -0.002(6)
N30 0.105(8) 0.092(8) 0.102(8) 0.006(6) 0.023(7) -0.023(6)
C139 0.099(7) 0.115(9) 0.53(3) 0.131(12) 0.102(11) -0.002(6)
C140 0.131(14) 0.41(3) 0.077(10) 0.089(15) -0.037(9) -0.180(19)
O45 0.100(4) 0.088(4) 0.116(4) -0.015(3) 0.012(3) -0.003(3)
C141 0.100(4) 0.088(4) 0.116(4) -0.015(3) 0.012(3) -0.003(3)
N31 0.100(4) 0.088(4) 0.116(4) -0.015(3) 0.012(3) -0.003(3)
C142 0.100(4) 0.088(4) 0.116(4) -0.015(3) 0.012(3) -0.003(3)
C143 0.100(4) 0.088(4) 0.116(4) -0.015(3) 0.012(3) -0.003(3)
O46 0.041(3) 0.036(3) 0.035(3) -0.003(2) 0.020(2) 0.001(2)
O47 0.036(3) 0.051(3) 0.033(3) 0.002(2) 0.007(2) -0.003(2)
O48 0.046(3) 0.048(4) 0.095(5) 0.016(3) 0.034(3) 0.003(3)
O49 0.084(4) 0.034(3) 0.041(3) 0.002(2) 0.009(3) -0.008(3)
O50 0.137(6) 0.048(4) 0.031(3) -0.001(3) 0.011(3) 0.046(4)
O51 0.089(5) 0.067(4) 0.067(4) -0.004(3) 0.041(4) 0.013(4)
O52 0.054(4) 0.065(4) 0.086(5) -0.024(4) 0.012(3) 0.003(3)
O53 0.054(4) 0.050(4) 0.114(6) -0.010(4) -0.021(4) -0.008(3)
O54 0.123(8) 0.103(7) 0.163(9) 0.003(6) 0.065(7) 0.013(6)

loop_
_atom_type_symbol
_atom_type_description
_atom_type_scat_dispersion_real
_atom_type_scat_dispersion_imag
_atom_type_scat_source
C C 0.0033 0.0016 'International Tables Vol C Tables 4.2.6.8 and 6.1.1.4'
H H 0.0000 0.0000 'International Tables Vol C Tables 4.2.6.8 and 6.1.1.4'
N N 0.0061 0.0033 'International Tables Vol C Tables 4.2.6.8 and 6.1.1.4'
O O 0.0106 0.0060 'International Tables Vol C Tables 4.2.6.8 and 6.1.1.4'
Mn Mn 0.3368 0.7283 'International Tables Vol C Tables 4.2.6.8 and 6.1.1.4'

loop_
_geom_angle_atom_site_label_1
_geom_angle_atom_site_label_2
_geom_angle_atom_site_label_3
_geom_angle
_geom_angle_site_symmetry_1
_geom_angle_site_symmetry_3
O1 Mn1 O7 92.26(19) . .
O1 Mn1 O3 170.99(17) . .
O7 Mn1 O3 90.05(18) . .
O1 Mn1 O9 88.95(18) . .
O7 Mn1 O9 170.56(18) . .
O3 Mn1 O9 90.19(17) . .
O1 Mn1 N1 91.18(18) . .
O7 Mn1 N1 93.44(19) . .
O3 Mn1 N1 79.98(17) . .
O9 Mn1 N1 95.90(18) . .
O1 Mn1 N5 95.56(18) . .
O7 Mn1 N5 90.36(18) . .
O3 Mn1 N5 93.13(18) . .
O9 Mn1 N5 80.20(18) . .
N1 Mn1 N5 172.12(19) . .
O13 Mn2 O15 171.17(18) . .
O13 Mn2 N9 90.83(19) . .
O15 Mn2 N9 80.33(18) . .
O13 Mn2 O8 96.96(17) . .
O15 Mn2 O8 91.87(17) . .
N9 Mn2 O8 172.08(19) . .
O13 Mn2 O31 92.04(18) . .
O15 Mn2 O31 89.21(17) . .
N9 Mn2 O31 97.23(18) . .
O8 Mn2 O31 83.92(16) . .
O13 Mn2 N6 90.55(18) . .
O15 Mn2 N6 91.76(17) . .
N9 Mn2 N6 105.88(19) . .
O8 Mn2 N6 72.79(16) . .
O31 Mn2 N6 156.70(16) . .
O11 Mn3 O14 170.15(18) . .
O11 Mn3 O33 91.23(18) . .
O14 Mn3 O33 85.80(17) . .
O11 Mn3 O32 76.90(17) . .
O14 Mn3 O32 94.31(17) . .
O33 Mn3 O32 99.64(19) . .
O11 Mn3 N10 112.08(18) . .
O14 Mn3 N10 71.93(16) . .
O33 Mn3 N10 156.26(18) . .
O32 Mn3 N10 90.36(18) . .
O11 Mn3 N7 72.29(18) . .
O14 Mn3 N7 117.11(18) . .
O33 Mn3 N7 91.14(19) . .
O32 Mn3 N7 147.53(19) . .
N10 Mn3 N7 91.79(18) . .
O12 Mn4 N8 90.1(2) . .
O12 Mn4 O10 170.7(2) . .
N8 Mn4 O10 80.67(19) . .
O12 Mn4 O17 94.2(2) . .
N8 Mn4 O17 175.5(2) . .
O10 Mn4 O17 95.00(19) . .
O12 Mn4 O34 89.8(2) . .
N8 Mn4 O34 91.9(2) . .
O10 Mn4 O34 89.3(2) . .
O17 Mn4 O34 89.33(18) . .
O12 Mn4 N11 92.25(19) . .
N8 Mn4 N11 104.56(19) . .
O10 Mn4 N11 91.25(18) . .
O17 Mn4 N11 74.10(17) . .
O34 Mn4 N11 163.41(19) . .
O18 Mn5 O6 93.4(2) . .
O18 Mn5 O4 87.90(18) . .
O6 Mn5 O4 171.40(18) . .
O18 Mn5 N12 90.8(2) . .
O6 Mn5 N12 93.71(19) . .
O4 Mn5 N12 94.77(18) . .
O18 Mn5 O16 169.19(18) . .
O6 Mn5 O16 92.40(19) . .
O4 Mn5 O16 87.71(17) . .
N12 Mn5 O16 79.76(19) . .
O18 Mn5 N4 97.0(2) . .
O6 Mn5 N4 91.83(19) . .
O4 Mn5 N4 79.58(17) . .
N12 Mn5 N4 170.2(2) . .
O16 Mn5 N4 91.94(19) . .
O19 Mn6 O21 166.63(17) . .
O19 Mn6 N13 89.74(18) . .
O21 Mn6 N13 79.64(17) . .
O19 Mn6 O5 99.26(17) . .
O21 Mn6 O5 92.28(16) . .
N13 Mn6 O5 168.88(18) . .
O19 Mn6 O35 90.97(18) . .
O21 Mn6 O35 96.63(17) . .
N13 Mn6 O35 87.59(18) . .
O5 Mn6 O35 85.75(16) . .
O19 Mn6 N3 89.23(17) . .
O21 Mn6 N3 87.87(17) . .
N13 Mn6 N3 114.64(17) . .
O5 Mn6 N3 72.29(16) . .
O35 Mn6 N3 157.76(16) . .
O25 Mn7 O27 170.31(17) . .
O25 Mn7 N17 90.43(19) . .
O27 Mn7 N17 80.56(18) . .
O25 Mn7 O20 95.79(17) . .
O27 Mn7 O20 93.44(17) . .
N17 Mn7 O20 172.82(19) . .
O25 Mn7 O36 89.96(17) . .
O27 Mn7 O36 86.42(16) . .
N17 Mn7 O36 89.28(18) . .
O20 Mn7 O36 94.29(16) . .
O25 Mn7 N14 88.64(17) . .
O27 Mn7 N14 96.58(17) . .
N17 Mn7 N14 101.52(18) . .
O20 Mn7 N14 75.12(16) . .
O36 Mn7 N14 169.11(16) . .
O37 Mn8 O23 88.22(18) . .
O37 Mn8 O26 93.97(18) . .
O23 Mn8 O26 177.52(18) . .
O37 Mn8 O38 88.0(2) . .
O23 Mn8 O38 97.5(2) . .
O26 Mn8 O38 83.74(19) . .
O37 Mn8 N18 96.67(19) . .
O23 Mn8 N18 105.74(18) . .
O26 Mn8 N18 72.88(17) . .
O38 Mn8 N18 156.40(19) . .
O37 Mn8 N15 160.34(18) . .
O23 Mn8 N15 72.21(17) . .
O26 Mn8 N15 105.64(18) . .
O38 Mn8 N15 92.7(2) . .
N18 Mn8 N15 90.59(18) . .
O24 Mn9 O22 170.16(19) . .
O24 Mn9 N16 90.74(19) . .
O22 Mn9 N16 81.08(19) . .
O24 Mn9 O29 97.20(18) . .
O22 Mn9 O29 91.00(18) . .
N16 Mn9 O29 172.06(19) . .
O24 Mn9 O39 88.52(18) . .
O22 Mn9 O39 86.68(17) . .
N16 Mn9 O39 94.4(2) . .
O29 Mn9 O39 85.57(18) . .
O24 Mn9 N19 88.24(18) . .
O22 Mn9 N19 99.24(18) . .
N16 Mn9 N19 106.18(19) . .
O29 Mn9 N19 74.43(17) . .
O39 Mn9 N19 159.16(18) . .
O30 Mn10 N20 90.1(2) . .
O30 Mn10 O28 168.71(18) . .
N20 Mn10 O28 80.40(18) . .
O30 Mn10 O2 91.81(18) . .
N20 Mn10 O2 170.81(18) . .
O28 Mn10 O2 98.50(17) . .
O30 Mn10 O40 97.56(18) . .
N20 Mn10 O40 87.64(18) . .
O28 Mn10 O40 88.25(17) . .
O2 Mn10 O40 83.20(16) . .
O30 Mn10 N2 90.54(18) . .
N20 Mn10 N2 116.27(18) . .
O28 Mn10 N2 88.18(16) . .
O2 Mn10 N2 72.70(16) . .
O40 Mn10 N2 154.81(17) . .
C1 O1 Mn1 129.3(4) . .
O1 C1 C2 117.2(5) . .
O1 C1 C6 124.9(5) . .
C2 C1 C6 117.8(5) . .
C3 C2 C1 120.8(6) . .
C3 C2 H2 119.6 . .
C1 C2 H2 119.6 . .
C2 C3 C4 121.1(6) . .
C2 C3 H3 119.5 . .
C4 C3 H3 119.5 . .
C5 C4 C3 119.5(6) . .
C5 C4 H4 120.2 . .
C3 C4 H4 120.2 . .
C4 C5 C6 121.0(6) . .
C4 C5 H5 119.5 . .
C6 C5 H5 119.5 . .
C5 C6 C1 119.8(5) . .
C5 C6 C7 117.7(5) . .
C1 C6 C7 122.5(5) . .
O2 C7 N1 121.2(5) . .
O2 C7 C6 118.5(5) . .
N1 C7 C6 120.3(5) . .
C7 O2 Mn10 122.5(3) . .
C7 N1 N2 113.9(4) . .
C7 N1 Mn1 130.9(4) . .
N2 N1 Mn1 115.0(3) . .
C8 N2 N1 108.5(4) . .
C8 N2 Mn10 142.0(4) . .
N1 N2 Mn10 107.3(3) . .
N2 C8 O3 122.7(5) . .
N2 C8 C9 120.8(5) . .
O3 C8 C9 116.5(5) . .
C8 O3 Mn1 112.3(3) . .
C14 C9 C10 119.8(5) . .
C14 C9 C8 122.0(5) . .
C10 C9 C8 117.9(5) . .
C11 C10 C9 119.5(5) . .
C11 C10 H10 120.2 . .
C9 C10 H10 120.2 . .
C10 C11 C12 120.6(5) . .
C10 C11 H11 119.7 . .
C12 C11 H11 119.7 . .
C11 C12 C13 120.1(5) . .
C11 C12 H12 120.0 . .
C13 C12 H12 120.0 . .
C12 C13 C14 119.0(5) . .
C12 C13 C15 120.3(5) . .
C14 C13 C15 120.6(5) . .
C9 C14 C13 121.0(5) . .
C9 C14 H14 119.5 . .
C13 C14 H14 119.5 . .
N3 C15 O4 122.2(5) . .
N3 C15 C13 121.5(5) . .
O4 C15 C13 116.3(5) . .
C15 O4 Mn5 113.5(3) . .
C15 N3 N4 108.7(4) . .
C15 N3 Mn6 144.2(4) . .
N4 N3 Mn6 106.4(3) . .
C16 N4 N3 114.4(5) . .
C16 N4 Mn5 129.1(4) . .
N3 N4 Mn5 115.7(3) . .
O5 C16 N4 122.0(5) . .
O5 C16 C17 118.4(5) . .
N4 C16 C17 119.5(5) . .
C16 O5 Mn6 124.5(3) . .
C22 C17 C18 118.8(5) . .
C22 C17 C16 124.6(5) . .
C18 C17 C16 116.5(5) . .
C19 C18 C17 120.7(6) . .
C19 C18 H18 119.7 . .
C17 C18 H18 119.7 . .
C18 C19 C20 119.6(6) . .
C18 C19 H19 120.2 . .
C20 C19 H19 120.2 . .
C21 C20 C19 120.8(6) . .
C21 C20 H20 119.6 . .
C19 C20 H20 119.6 . .
C20 C21 C22 120.8(6) . .
C20 C21 H21 119.6 . .
C22 C21 H21 119.6 . .
O6 C22 C21 117.5(6) . .
O6 C22 C17 123.1(5) . .
C21 C22 C17 119.4(6) . .
C22 O6 Mn5 130.0(4) . .
C23 O7 Mn1 130.2(4) . .
O7 C23 C24 117.5(5) . .
O7 C23 C28 124.9(5) . .
C24 C23 C28 117.6(5) . .
C25 C24 C23 121.6(6) . .
C25 C24 H24 119.2 . .
C23 C24 H24 119.2 . .
C24 C25 C26 120.8(6) . .
C24 C25 H25 119.6 . .
C26 C25 H25 119.6 . .
C27 C26 C25 118.7(6) . .
C27 C26 H26 120.7 . .
C25 C26 H26 120.7 . .
C26 C27 C28 122.2(6) . .
C26 C27 H27 118.9 . .
C28 C27 H27 118.9 . .
C27 C28 C23 119.0(5) . .
C27 C28 C29 118.4(5) . .
C23 C28 C29 122.5(5) . .
O8 C29 N5 120.3(5) . .
O8 C29 C28 119.8(5) . .
N5 C29 C28 119.9(5) . .
C29 O8 Mn2 122.7(4) . .
C29 N5 N6 113.9(4) . .
C29 N5 Mn1 131.6(4) . .
N6 N5 Mn1 114.6(3) . .
C30 N6 N5 110.1(4) . .
C30 N6 Mn2 139.5(4) . .
N5 N6 Mn2 110.3(3) . .
N6 C30 O9 121.9(5) . .
N6 C30 C31 118.8(5) . .
O9 C30 C31 119.2(5) . .
C30 O9 Mn1 113.0(4) . .
C32 C31 C36 119.4(6) . .
C32 C31 C30 122.7(5) . .
C36 C31 C30 117.9(5) . .
C31 C32 C33 120.5(6) . .
C31 C32 H32 119.8 . .
C33 C32 H32 119.8 . .
C32 C33 C34 120.4(6) . .
C32 C33 H33 119.8 . .
C34 C33 H33 119.8 . .
C35 C34 C33 118.9(6) . .
C35 C34 H34 120.5 . .
C33 C34 H34 120.5 . .
C36 C35 C34 119.6(6) . .
C36 C35 C37 118.3(5) . .
C34 C35 C37 122.1(5) . .
C31 C36 C35 121.1(6) . .
C31 C36 H36 119.4 . .
C35 C36 H36 119.4 . .
N7 C37 O10 123.5(6) . .
N7 C37 C35 118.6(6) . .
O10 C37 C35 117.5(5) . .
C37 O10 Mn4 111.6(4) . .
C37 N7 N8 109.7(5) . .
C37 N7 Mn3 136.1(4) . .
N8 N7 Mn3 113.3(4) . .
C38 N8 N7 113.0(5) . .
C38 N8 Mn4 132.4(4) . .
N7 N8 Mn4 114.2(4) . .
O11 C38 N8 123.0(6) . .
O11 C38 C39 118.6(6) . .
N8 C38 C39 118.4(6) . .
C38 O11 Mn3 118.5(4) . .
C40 C39 C44 119.9(6) . .
C40 C39 C38 117.5(6) . .
C44 C39 C38 122.6(6) . .
C41 C40 C39 122.2(8) . .
C41 C40 H40 118.9 . .
C39 C40 H40 118.9 . .
C40 C41 C42 118.8(9) . .
C40 C41 H41 120.6 . .
C42 C41 H41 120.6 . .
C43 C42 C41 120.5(8) . .
C43 C42 H42 119.8 . .
C41 C42 H42 119.8 . .
C42 C43 C44 121.8(8) . .
C42 C43 H43 119.1 . .
C44 C43 H43 119.1 . .
O12 C44 C39 125.6(6) . .
O12 C44 C43 117.7(7) . .
C39 C44 C43 116.7(7) . .
C44 O12 Mn4 128.3(4) . .
C45 O13 Mn2 129.4(4) . .
O13 C45 C46 117.1(5) . .
O13 C45 C50 124.4(5) . .
C46 C45 C50 118.6(6) . .
C47 C46 C45 121.9(6) . .
C47 C46 H46 119.0 . .
C45 C46 H46 119.0 . .
C48 C47 C46 119.7(6) . .
C48 C47 H47 120.2 . .
C46 C47 H47 120.2 . .
C47 C48 C49 119.8(6) . .
C47 C48 H48 120.1 . .
C49 C48 H48 120.1 . .
C48 C49 C50 121.7(6) . .
C48 C49 H49 119.1 . .
C50 C49 H49 119.1 . .
C49 C50 C45 118.3(6) . .
C49 C50 C51 117.3(5) . .
C45 C50 C51 124.4(5) . .
O14 C51 N9 121.5(5) . .
O14 C51 C50 120.2(5) . .
N9 C51 C50 118.3(5) . .
C51 O14 Mn3 118.7(4) . .
C51 N9 N10 113.9(5) . .
C51 N9 Mn2 132.5(4) . .
N10 N9 Mn2 113.6(3) . .
C52 N10 N9 110.7(5) . .
C52 N10 Mn3 135.3(4) . .
N9 N10 Mn3 114.0(3) . .
N10 C52 O15 122.4(5) . .
N10 C52 C53 120.1(5) . .
O15 C52 C53 117.5(5) . .
C52 O15 Mn2 112.9(4) . .
C58 C53 C54 120.7(6) . .
C58 C53 C52 119.8(5) . .
C54 C53 C52 119.4(5) . .
C55 C54 C53 119.1(6) . .
C55 C54 H54 120.5 . .
C53 C54 H54 120.5 . .
C56 C55 C54 120.7(6) . .
C56 C55 H55 119.6 . .
C54 C55 H55 119.7 . .
C55 C56 C57 120.0(6) . .
C55 C56 H56 120.0 . .
C57 C56 H56 120.0 . .
C56 C57 C58 119.9(6) . .
C56 C57 C59 120.5(5) . .
C58 C57 C59 119.5(5) . .
C53 C58 C57 119.4(6) . .
C53 C58 H58 120.3 . .
C57 C58 H58 120.3 . .
O16 C59 N11 122.6(5) . .
O16 C59 C57 118.1(5) . .
N11 C59 C57 119.3(5) . .
C59 O16 Mn5 112.0(4) . .
C59 N11 N12 109.0(5) . .
C59 N11 Mn4 139.1(4) . .
N12 N11 Mn4 108.1(3) . .
C60 N12 N11 114.5(5) . .
C60 N12 Mn5 130.0(4) . .
N11 N12 Mn5 115.0(4) . .
O17 C60 N12 121.4(6) . .
O17 C60 C61 120.0(5) . .
N12 C60 C61 118.6(5) . .
C60 O17 Mn4 121.6(4) . .
C62 C61 C66 119.1(6) . .
C62 C61 C60 117.9(6) . .
C66 C61 C60 122.9(6) . .
C63 C62 C61 121.5(6) . .
C63 C62 H62 119.3 . .
C61 C62 H62 119.3 . .
C62 C63 C64 119.5(7) . .
C62 C63 H63 120.3 . .
C64 C63 H63 120.3 . .
C65 C64 C63 120.1(7) . .
C65 C64 H64 119.9 . .
C63 C64 H64 119.9 . .
C64 C65 C66 120.9(6) . .
C64 C65 H65 119.5 . .
C66 C65 H65 119.5 . .
O18 C66 C65 116.4(6) . .
O18 C66 C61 124.8(6) . .
C65 C66 C61 118.7(6) . .
C66 O18 Mn5 127.5(4) . .
C67 O19 Mn6 126.0(4) . .
O19 C67 C68 117.5(5) . .
O19 C67 C72 124.1(5) . .
C68 C67 C72 118.5(6) . .
C69 C68 C67 121.0(6) . .
C69 C68 H68 119.5 . .
C67 C68 H68 119.5 . .
C68 C69 C70 121.1(6) . .
C68 C69 H69 119.5 . .
C70 C69 H69 119.5 . .
C71 C70 C69 118.4(6) . .
C71 C70 H70 120.8 . .
C69 C70 H70 120.8 . .
C70 C71 C72 121.7(6) . .
C70 C71 H71 119.2 . .
C72 C71 H71 119.2 . .
C71 C72 C67 119.3(5) . .
C71 C72 C73 117.3(5) . .
C67 C72 C73 123.4(5) . .
O20 C73 N13 122.1(5) . .
O20 C73 C72 119.5(5) . .
N13 C73 C72 118.4(5) . .
C73 O20 Mn7 120.2(4) . .
C73 N13 N14 114.4(4) . .
C73 N13 Mn6 129.1(4) . .
N14 N13 Mn6 115.2(3) . .
C74 N14 N13 108.6(4) . .
C74 N14 Mn7 138.3(4) . .
N13 N14 Mn7 107.4(3) . .
O21 C74 N14 122.1(5) . .
O21 C74 C75 119.0(5) . .
N14 C74 C75 118.6(5) . .
C74 O21 Mn6 113.6(3) . .
C80 C75 C76 120.0(5) . .
C80 C75 C74 118.9(5) . .
C76 C75 C74 121.0(5) . .
C77 C76 C75 119.0(6) . .
C77 C76 H76 120.5 . .
C75 C76 H76 120.5 . .
C78 C77 C76 121.0(6) . .
C78 C77 H77 119.5 . .
C76 C77 H77 119.5 . .
C77 C78 C79 120.2(6) . .
C77 C78 H78 119.9 . .
C79 C78 H78 119.9 . .
C78 C79 C80 119.3(5) . .
C78 C79 C81 124.3(5) . .
C80 C79 C81 116.3(5) . .
C75 C80 C79 120.4(5) . .
C75 C80 H80 119.8 . .
C79 C80 H80 119.8 . .
N15 C81 O22 122.8(5) . .
N15 C81 C79 120.5(6) . .
O22 C81 C79 116.5(5) . .
C81 O22 Mn9 112.4(4) . .
C81 N15 N16 109.7(5) . .
C81 N15 Mn8 136.3(4) . .
N16 N15 Mn8 112.9(3) . .
C82 N16 N15 113.7(5) . .
C82 N16 Mn9 132.5(4) . .
N15 N16 Mn9 113.7(4) . .
O23 C82 N16 122.2(6) . .
O23 C82 C83 120.3(6) . .
N16 C82 C83 117.4(6) . .
C82 O23 Mn8 118.9(4) . .
C84 C83 C88 120.0(6) . .
C84 C83 C82 116.2(6) . .
C88 C83 C82 123.8(6) . .
C85 C84 C83 121.2(7) . .
C85 C84 H84 119.4 . .
C83 C84 H84 119.4 . .
C84 C85 C86 119.3(7) . .
C84 C85 H85 120.3 . .
C86 C85 H85 120.3 . .
C87 C86 C85 120.4(6) . .
C87 C86 H86 119.8 . .
C85 C86 H86 119.8 . .
C86 C87 C88 121.9(7) . .
C86 C87 H87 119.1 . .
C88 C87 H87 119.1 . .
O24 C88 C87 118.4(6) . .
O24 C88 C83 124.3(5) . .
C87 C88 C83 117.2(6) . .
C88 O24 Mn9 126.6(4) . .
C89 O25 Mn7 125.1(4) . .
O25 C89 C94 124.5(6) . .
O25 C89 C90 117.1(5) . .
C94 C89 C90 118.3(6) . .
C91 C90 C89 120.6(7) . .
C91 C90 H90 119.7 . .
C89 C90 H90 119.7 . .
C90 C91 C92 120.7(7) . .
C90 C91 H91 119.6 . .
C92 C91 H91 119.6 . .
C93 C92 C91 119.2(7) . .
C93 C92 H92 120.4 . .
C91 C92 H92 120.4 . .
C92 C93 C94 121.5(7) . .
C92 C93 H93 119.3 . .
C94 C93 H93 119.2 . .
C93 C94 C89 119.6(6) . .
C93 C94 C95 116.7(6) . .
C89 C94 C95 123.7(6) . .
O26 C95 N17 121.5(6) . .
O26 C95 C94 121.1(6) . .
N17 C95 C94 117.3(5) . .
C95 O26 Mn8 118.0(4) . .
C95 N17 N18 114.7(5) . .
C95 N17 Mn7 130.7(4) . .
N18 N17 Mn7 114.2(3) . .
C96 N18 N17 109.3(5) . .
C96 N18 Mn8 136.4(4) . .
N17 N18 Mn8 112.8(3) . .
N18 C96 O27 123.0(5) . .
N18 C96 C97 121.1(5) . .
O27 C96 C97 115.7(5) . .
C96 O27 Mn7 112.2(4) . .
C102 C97 C98 118.6(6) . .
C102 C97 C96 117.6(5) . .
C98 C97 C96 123.3(5) . .
C99 C98 C97 120.6(6) . .
C99 C98 H98 119.7 . .
C97 C98 H98 119.7 . .
C100 C99 C98 120.2(6) . .
C100 C99 H99 119.9 . .
C98 C99 H99 119.9 . .
C99 C100 C101 119.6(6) . .
C99 C100 H100 120.2 . .
C101 C100 H100 120.2 . .
C102 C101 C100 119.1(6) . .
C102 C101 C103 118.9(5) . .
C100 C101 C103 121.9(5) . .
C97 C102 C101 121.8(5) . .
C97 C102 H102 119.1 . .
C101 C102 H102 119.1 . .
O28 C103 N19 122.7(5) . .
O28 C103 C101 119.4(5) . .
N19 C103 C101 117.8(5) . .
C103 O28 Mn10 112.4(4) . .
C103 N19 N20 110.0(5) . .
C103 N19 Mn9 136.1(4) . .
N20 N19 Mn9 108.5(3) . .
C104 N20 N19 113.6(5) . .
C104 N20 Mn10 127.8(4) . .
N19 N20 Mn10 114.3(3) . .
O29 C104 N20 121.7(5) . .
O29 C104 C105 118.4(5) . .
N20 C104 C105 119.9(5) . .
C104 O29 Mn9 121.5(4) . .
C106 C105 C110 119.7(6) . .
C106 C105 C104 117.6(6) . .
C110 C105 C104 122.7(6) . .
C107 C106 C105 121.8(7) . .
C107 C106 H106 119.1 . .
C105 C106 H106 119.1 . .
C106 C107 C108 118.7(7) . .
C106 C107 H107 120.6 . .
C108 C107 H107 120.6 . .
C109 C108 C107 120.8(7) . .
C109 C108 H108 119.6 . .
C107 C108 H108 119.6 . .
C108 C109 C110 121.8(7) . .
C108 C109 H109 119.1 . .
C110 C109 H109 119.1 . .
O30 C110 C105 124.4(6) . .
O30 C110 C109 118.3(6) . .
C105 C110 C109 117.3(6) . .
C110 O30 Mn10 129.2(4) . .
Mn2 O31 H311 109.6 . .
Mn2 O31 H312 125.4 . .
H311 O31 H312 109.1 . .
Mn3 O32 H321 124.2 . .
Mn3 O32 H322 113.9 . .
H321 O32 H322 111.3 . .
C111 O33 Mn3 123.5(7) . .
O33 C111 N21 130.4(10) . .
O33 C111 H111 114.8 . .
N21 C111 H111 114.8 . .
C111 N21 C113 118.1(9) . .
C111 N21 C112 122.5(10) . .
C113 N21 C112 114.5(10) . .
N21 C112 H11A 109.5 . .
N21 C112 H11B 109.4 . .
H11A C112 H11B 109.5 . .
N21 C112 H11C 109.5 . .
H11A C112 H11C 109.5 . .
H11B C112 H11C 109.5 . .
N21 C113 H11D 109.5 . .
N21 C113 H11E 109.4 . .
H11D C113 H11E 109.5 . .
N21 C113 H11F 109.5 . .
H11D C113 H11F 109.5 . .
H11E C113 H11F 109.5 . .
Mn4 O34 H341 126.9 . .
Mn4 O34 H342 112.0 . .
H341 O34 H342 110.8 . .
C114 O35 Mn6 123.6(5) . .
N22 C114 O35 126.0(8) . .
N22 C114 H114 117.0 . .
O35 C114 H114 117.0 . .
C114 N22 C115 122.6(7) . .
C114 N22 C116 122.2(7) . .
C115 N22 C116 115.1(7) . .
N22 C115 H11G 109.5 . .
N22 C115 H11H 109.5 . .
H11G C115 H11H 109.5 . .
N22 C115 H11I 109.5 . .
H11G C115 H11I 109.5 . .
H11H C115 H11I 109.5 . .
N22 C116 H11J 109.5 . .
N22 C116 H11K 109.5 . .
H11J C116 H11K 109.5 . .
N22 C116 H11L 109.5 . .
H11J C116 H11L 109.5 . .
H11K C116 H11L 109.5 . .
C117 O36 Mn7 116.1(4) . .
O36 C117 N23 124.7(7) . .
O36 C117 H117 117.7 . .
N23 C117 H117 117.7 . .
C117 N23 C118 120.7(6) . .
C117 N23 C119 121.6(6) . .
C118 N23 C119 117.7(6) . .
N23 C118 H11M 109.5 . .
N23 C118 H11N 109.5 . .
H11M C118 H11N 109.5 . .
N23 C118 H11O 109.5 . .
H11M C118 H11O 109.5 . .
H11N C118 H11O 109.5 . .
N23 C119 H11P 109.5 . .
N23 C119 H11Q 109.5 . .
H11P C119 H11Q 109.5 . .
N23 C119 H11R 109.5 . .
H11P C119 H11R 109.5 . .
H11Q C119 H11R 109.5 . .
C120 O37 Mn8 125.9(5) . .
O37 C120 N24 122.8(7) . .
O37 C120 H120 118.6 . .
N24 C120 H120 118.6 . .
C120 N24 C121 119.8(7) . .
C120 N24 C122 121.8(7) . .
C121 N24 C122 118.3(7) . .
N24 C121 H12A 109.5 . .
N24 C121 H12B 109.5 . .
H12A C121 H12B 109.5 . .
N24 C121 H12C 109.5 . .
H12A C121 H12C 109.5 . .
H12B C121 H12C 109.5 . .
N24 C122 H12D 109.5 . .
N24 C122 H12E 109.5 . .
H12D C122 H12E 109.5 . .
N24 C122 H12F 109.5 . .
H12D C122 H12F 109.5 . .
H12E C122 H12F 109.5 . .
C123 O38 Mn8 121.8(5) . .
O38 C123 N25 126.3(9) . .
O38 C123 H123 116.8 . .
N25 C123 H123 116.8 . .
C123 N25 C125 125.1(9) . .
C123 N25 C124 118.9(9) . .
C125 N25 C124 115.6(8) . .
N25 C124 H12G 109.5 . .
N25 C124 H12H 109.5 . .
H12G C124 H12H 109.5 . .
N25 C124 H12I 109.5 . .
H12G C124 H12I 109.5 . .
H12H C124 H12I 109.5 . .
N25 C125 H12J 109.5 . .
N25 C125 H12K 109.5 . .
H12J C125 H12K 109.5 . .
N25 C125 H12L 109.5 . .
H12J C125 H12L 109.5 . .
H12K C125 H12L 109.5 . .
C126 O39 Mn9 120.6(4) . .
O39 C126 N26 126.1(8) . .
O39 C126 H126 117.0 . .
N26 C126 H126 117.0 . .
C126 N26 C127 125.6(8) . .
C126 N26 C128 123.2(9) . .
C127 N26 C128 109.8(8) . .
N26 C127 H12M 109.5 . .
N26 C127 H12N 109.5 . .
H12M C127 H12N 109.5 . .
N26 C127 H12O 109.5 . .
H12M C127 H12O 109.5 . .
H12N C127 H12O 109.5 . .
N26 C128 H12P 109.5 . .
N26 C128 H12Q 109.5 . .
H12P C128 H12Q 109.5 . .
N26 C128 H12R 109.5 . .
H12P C128 H12R 109.5 . .
H12Q C128 H12R 109.5 . .
Mn10 O40 H401 115.5 . .
Mn10 O40 H402 132.0 . .
H401 O40 H402 111.4 . .
O41 C129 N27 126.0(7) . .
O41 C129 H129 117.0 . .
N27 C129 H129 117.0 . .
C129 N27 C130 121.6(6) . .
C129 N27 C131 120.6(6) . .
C130 N27 C131 117.8(6) . .
N27 C130 H13A 109.5 . .
N27 C130 H13B 109.5 . .
H13A C130 H13B 109.5 . .
N27 C130 H13C 109.5 . .
H13A C130 H13C 109.5 . .
H13B C130 H13C 109.5 . .
N27 C131 H13D 109.5 . .
N27 C131 H13E 109.5 . .
H13D C131 H13E 109.5 . .
N27 C131 H13F 109.5 . .
H13D C131 H13F 109.5 . .
H13E C131 H13F 109.5 . .
O42 C132 N28 122.3(9) . .
O42 C132 H132 118.8 . .
N28 C132 H132 118.8 . .
C132 N28 C133 123.7(10) . .
C132 N28 C134 117.7(10) . .
C133 N28 C134 118.5(9) . .
N28 C133 H13G 109.5 . .
N28 C133 H13H 109.5 . .
H13G C133 H13H 109.5 . .
N28 C133 H13I 109.5 . .
H13G C133 H13I 109.5 . .
H13H C133 H13I 109.5 . .
N28 C134 H13J 109.5 . .
N28 C134 H13K 109.5 . .
H13J C134 H13K 109.5 . .
N28 C134 H13L 109.5 . .
H13J C134 H13L 109.5 . .
H13K C134 H13L 109.5 . .
O43 C135 N29 126.0(6) . .
O43 C135 H135 117.0 . .
N29 C135 H135 117.0 . .
C135 N29 C137 122.5(6) . .
C135 N29 C136 120.3(6) . .
C137 N29 C136 117.1(6) . .
N29 C136 H13M 109.5 . .
N29 C136 H13N 109.5 . .
H13M C136 H13N 109.5 . .
N29 C136 H13O 109.5 . .
H13M C136 H13O 109.5 . .
H13N C136 H13O 109.5 . .
N29 C137 H13P 109.5 . .
N29 C137 H13Q 109.5 . .
H13P C137 H13Q 109.5 . .
N29 C137 H13R 109.5 . .
H13P C137 H13R 109.5 . .
H13Q C137 H13R 109.5 . .
O44 C138 N30 105.7(17) . .
O44 C138 H138 127.2 . .
N30 C138 H138 127.1 . .
C138 N30 C139 128.9(15) . .
C138 N30 C140 118.5(13) . .
C139 N30 C140 112.5(13) . .
N30 C139 H13S 109.5 . .
N30 C139 H13T 109.4 . .
H13S C139 H13T 109.5 . .
N30 C139 H13U 109.5 . .
H13S C139 H13U 109.5 . .
H13T C139 H13U 109.5 . .
N30 C140 H14A 109.5 . .
N30 C140 H14B 109.5 . .
H14A C140 H14B 109.5 . .
N30 C140 H14C 109.5 . .
H14A C140 H14C 109.5 . .
H14B C140 H14C 109.5 . .
O45 C141 N31 126.8(17) . .
O45 C141 H141 116.6 . .
N31 C141 H141 116.6 . .
C141 N31 C142 132.6(15) . .
C141 N31 C143 114.2(13) . .
C142 N31 C143 112.9(12) . .
N31 C142 H14D 109.5 . .
N31 C142 H14E 109.5 . .
H14D C142 H14E 109.5 . .
N31 C142 H14F 109.5 . .
H14D C142 H14F 109.5 . .
H14E C142 H14F 109.5 . .
N31 C143 H14G 109.5 . .
N31 C143 H14H 109.5 . .
H14G C143 H14H 109.5 . .
N31 C143 H14I 109.5 . .
H14G C143 H14I 109.5 . .
H14H C143 H14I 109.5 . .
H461 O46 H462 110.3 . .
H471 O47 H472 109.4 . .
H481 O48 H482 109.9 . .
H491 O49 H492 110.9 . .
H501 O50 H502 109.0 . .
H511 O51 H512 108.8 . .
H521 O52 H522 109.5 . .
H531 O53 H532 112.5 . .
H541 O54 H542 102.7 . .

loop_
_geom_bond_atom_site_label_1
_geom_bond_atom_site_label_2
_geom_bond_distance
_geom_bond_site_symmetry_2
Mn1 O1 1.862(4) .
Mn1 O7 1.863(4) .
Mn1 O3 1.913(4) .
Mn1 O9 1.923(4) .
Mn1 N1 1.931(5) .
Mn1 N5 1.938(5) .
Mn2 O13 1.870(4) .
Mn2 O15 1.928(4) .
Mn2 N9 1.948(5) .
Mn2 O8 1.996(4) .
Mn2 O31 2.239(4) .
Mn2 N6 2.300(5) .
Mn3 O11 2.149(4) .
Mn3 O14 2.166(4) .
Mn3 O33 2.179(5) .
Mn3 O32 2.198(5) .
Mn3 N10 2.219(5) .
Mn3 N7 2.244(5) .
Mn4 O12 1.887(5) .
Mn4 N8 1.920(5) .
Mn4 O10 1.943(4) .
Mn4 O17 1.973(5) .
Mn4 O34 2.215(5) .
Mn4 N11 2.300(5) .
Mn5 O18 1.847(4) .
Mn5 O6 1.855(4) .
Mn5 O4 1.923(4) .
Mn5 N12 1.929(5) .
Mn5 O16 1.933(4) .
Mn5 N4 1.943(5) .
Mn6 O19 1.861(4) .
Mn6 O21 1.918(4) .
Mn6 N13 1.939(4) .
Mn6 O5 1.946(4) .
Mn6 O35 2.247(4) .
Mn6 N3 2.428(5) .
Mn7 O25 1.858(4) .
Mn7 O27 1.930(4) .
Mn7 N17 1.938(5) .
Mn7 O20 1.965(4) .
Mn7 O36 2.259(4) .
Mn7 N14 2.298(5) .
Mn8 O37 2.140(5) .
Mn8 O23 2.150(4) .
Mn8 O26 2.163(4) .
Mn8 O38 2.195(5) .
Mn8 N18 2.233(5) .
Mn8 N15 2.246(5) .
Mn9 O24 1.879(4) .
Mn9 O22 1.916(4) .
Mn9 N16 1.931(5) .
Mn9 O29 1.949(4) .
Mn9 O39 2.284(4) .
Mn9 N19 2.289(5) .
Mn10 O30 1.861(4) .
Mn10 N20 1.943(5) .
Mn10 O28 1.945(4) .
Mn10 O2 1.963(4) .
Mn10 O40 2.197(4) .
Mn10 N2 2.353(5) .
O1 C1 1.327(7) .
C1 C2 1.414(8) .
C1 C6 1.423(8) .
C2 C3 1.380(9) .
C2 H2 0.9500 .
C3 C4 1.385(10) .
C3 H3 0.9500 .
C4 C5 1.381(9) .
C4 H4 0.9500 .
C5 C6 1.402(8) .
C5 H5 0.9500 .
C6 C7 1.456(8) .
C7 O2 1.285(7) .
C7 N1 1.330(7) .
N1 N2 1.420(6) .
N2 C8 1.296(7) .
C8 O3 1.319(7) .
C8 C9 1.487(8) .
C9 C14 1.384(8) .
C9 C10 1.399(8) .
C10 C11 1.388(8) .
C10 H10 0.9500 .
C11 C12 1.392(8) .
C11 H11 0.9500 .
C12 C13 1.395(8) .
C12 H12 0.9500 .
C13 C14 1.398(8) .
C13 C15 1.467(8) .
C14 H14 0.9500 .
C15 N3 1.308(7) .
C15 O4 1.312(7) .
N3 N4 1.414(6) .
N4 C16 1.335(7) .
C16 O5 1.285(7) .
C16 C17 1.464(8) .
C17 C22 1.406(8) .
C17 C18 1.424(8) .
C18 C19 1.374(9) .
C18 H18 0.9500 .
C19 C20 1.389(10) .
C19 H19 0.9500 .
C20 C21 1.378(9) .
C20 H20 0.9500 .
C21 C22 1.393(9) .
C21 H21 0.9500 .
C22 O6 1.340(7) .
O7 C23 1.324(7) .
C23 C24 1.406(8) .
C23 C28 1.421(8) .
C24 C25 1.371(9) .
C24 H24 0.9500 .
C25 C26 1.388(9) .
C25 H25 0.9500 .
C26 C27 1.374(9) .
C26 H26 0.9500 .
C27 C28 1.395(9) .
C27 H27 0.9500 .
C28 C29 1.455(8) .
C29 O8 1.286(7) .
C29 N5 1.335(7) .
N5 N6 1.408(6) .
N6 C30 1.302(7) .
C30 O9 1.308(7) .
C30 C31 1.476(8) .
C31 C32 1.377(9) .
C31 C36 1.377(8) .
C32 C33 1.377(9) .
C32 H32 0.9500 .
C33 C34 1.401(9) .
C33 H33 0.9500 .
C34 C35 1.389(9) .
C34 H34 0.9500 .
C35 C36 1.388(8) .
C35 C37 1.493(8) .
C36 H36 0.9500 .
C37 N7 1.282(8) .
C37 O10 1.307(8) .
N7 N8 1.435(7) .
N8 C38 1.334(8) .
C38 O11 1.257(8) .
C38 C39 1.485(9) .
C39 C40 1.380(11) .
C39 C44 1.410(10) .
C40 C41 1.374(11) .
C40 H40 0.9500 .
C41 C42 1.390(13) .
C41 H41 0.9500 .
C42 C43 1.356(12) .
C42 H42 0.9500 .
C43 C44 1.428(10) .
C43 H43 0.9500 .
C44 O12 1.321(9) .
O13 C45 1.352(7) .
C45 C46 1.391(9) .
C45 C50 1.413(8) .
C46 C47 1.382(9) .
C46 H46 0.9500 .
C47 C48 1.372(10) .
C47 H47 0.9500 .
C48 C49 1.380(9) .
C48 H48 0.9500 .
C49 C50 1.401(9) .
C49 H49 0.9500 .
C50 C51 1.471(8) .
C51 O14 1.254(7) .
C51 N9 1.333(7) .
N9 N10 1.424(7) .
N10 C52 1.282(8) .
C52 O15 1.314(7) .
C52 C53 1.502(8) .
C53 C58 1.382(9) .
C53 C54 1.400(9) .
C54 C55 1.381(9) .
C54 H54 0.9500 .
C55 C56 1.382(9) .
C55 H55 0.9500 .
C56 C57 1.390(9) .
C56 H56 0.9500 .
C57 C58 1.395(8) .
C57 C59 1.484(8) .
C58 H58 0.9500 .
C59 O16 1.300(7) .
C59 N11 1.304(8) .
N11 N12 1.407(7) .
N12 C60 1.334(8) .
C60 O17 1.269(7) .
C60 C61 1.476(9) .
C61 C62 1.405(9) .
C61 C66 1.407(9) .
C62 C63 1.365(10) .
C62 H62 0.9500 .
C63 C64 1.403(10) .
C63 H63 0.9500 .
C64 C65 1.377(10) .
C64 H64 0.9500 .
C65 C66 1.404(9) .
C65 H65 0.9500 .
C66 O18 1.339(7) .
O19 C67 1.345(7) .
C67 C68 1.401(9) .
C67 C72 1.404(8) .
C68 C69 1.370(9) .
C68 H68 0.9500 .
C69 C70 1.399(10) .
C69 H69 0.9500 .
C70 C71 1.374(9) .
C70 H70 0.9500 .
C71 C72 1.404(8) .
C71 H71 0.9500 .
C72 C73 1.478(8) .
C73 O20 1.290(7) .
C73 N13 1.330(7) .
N13 N14 1.423(6) .
N14 C74 1.311(7) .
C74 O21 1.304(7) .
C74 C75 1.482(8) .
C75 C80 1.373(8) .
C75 C76 1.402(8) .
C76 C77 1.382(9) .
C76 H76 0.9500 .
C77 C78 1.377(9) .
C77 H77 0.9500 .
C78 C79 1.383(8) .
C78 H78 0.9500 .
C79 C80 1.398(8) .
C79 C81 1.496(8) .
C80 H80 0.9500 .
C81 N15 1.290(8) .
C81 O22 1.315(8) .
N15 N16 1.434(7) .
N16 C82 1.334(8) .
C82 O23 1.255(8) .
C82 C83 1.494(9) .
C83 C84 1.398(9) .
C83 C88 1.416(9) .
C84 C85 1.369(10) .
C84 H84 0.9500 .
C85 C86 1.395(11) .
C85 H85 0.9500 .
C86 C87 1.369(10) .
C86 H86 0.9500 .
C87 C88 1.403(9) .
C87 H87 0.9500 .
C88 O24 1.348(7) .
O25 C89 1.331(7) .
C89 C94 1.402(9) .
C89 C90 1.411(9) .
C90 C91 1.377(11) .
C90 H90 0.9500 .
C91 C92 1.383(11) .
C91 H91 0.9500 .
C92 C93 1.376(10) .
C92 H92 0.9500 .
C93 C94 1.390(9) .
C93 H93 0.9500 .
C94 C95 1.483(9) .
C95 O26 1.268(7) .
C95 N17 1.343(8) .
N17 N18 1.428(7) .
N18 C96 1.302(7) .
C96 O27 1.311(7) .
C96 C97 1.488(8) .
C97 C102 1.365(8) .
C97 C98 1.393(8) .
C98 C99 1.382(9) .
C98 H98 0.9500 .
C99 C100 1.379(9) .
C99 H99 0.9500 .
C100 C101 1.394(8) .
C100 H100 0.9500 .
C101 C102 1.388(8) .
C101 C103 1.479(8) .
C102 H102 0.9500 .
C103 O28 1.306(7) .
C103 N19 1.307(7) .
N19 N20 1.419(7) .
N20 C104 1.324(8) .
C104 O29 1.289(7) .
C104 C105 1.456(9) .
C105 C106 1.393(9) .
C105 C110 1.409(9) .
C106 C107 1.380(10) .
C106 H106 0.9500 .
C107 C108 1.387(10) .
C107 H107 0.9500 .
C108 C109 1.363(10) .
C108 H108 0.9500 .
C109 C110 1.417(9) .
C109 H109 0.9500 .
C110 O30 1.330(7) .
O31 H311 0.8522 .
O31 H312 0.8540 .
O32 H321 0.8500 .
O32 H322 0.8488 .
O33 C111 1.118(11) .
C111 N21 1.362(12) .
C111 H111 0.9500 .
N21 C113 1.383(13) .
N21 C112 1.389(13) .
C112 H11A 0.9800 .
C112 H11B 0.9800 .
C112 H11C 0.9800 .
C113 H11D 0.9800 .
C113 H11E 0.9800 .
C113 H11F 0.9800 .
O34 H341 0.8485 .
O34 H342 0.8501 .
O35 C114 1.285(9) .
C114 N22 1.283(9) .
C114 H114 0.9500 .
N22 C115 1.448(10) .
N22 C116 1.471(10) .
C115 H11G 0.9800 .
C115 H11H 0.9800 .
C115 H11I 0.9800 .
C116 H11J 0.9800 .
C116 H11K 0.9800 .
C116 H11L 0.9800 .
O36 C117 1.243(8) .
C117 N23 1.321(8) .
C117 H117 0.9500 .
N23 C118 1.432(9) .
N23 C119 1.466(9) .
C118 H11M 0.9800 .
C118 H11N 0.9800 .
C118 H11O 0.9800 .
C119 H11P 0.9800 .
C119 H11Q 0.9800 .
C119 H11R 0.9800 .
O37 C120 1.241(8) .
C120 N24 1.308(9) .
C120 H120 0.9500 .
N24 C121 1.454(11) .
N24 C122 1.462(10) .
C121 H12A 0.9800 .
C121 H12B 0.9800 .
C121 H12C 0.9800 .
C122 H12D 0.9800 .
C122 H12E 0.9800 .
C122 H12F 0.9800 .
O38 C123 1.239(11) .
C123 N25 1.311(11) .
C123 H123 0.9500 .
N25 C125 1.441(12) .
N25 C124 1.465(11) .
C124 H12G 0.9800 .
C124 H12H 0.9800 .
C124 H12I 0.9800 .
C125 H12J 0.9800 .
C125 H12K 0.9800 .
C125 H12L 0.9800 .
O39 C126 1.227(8) .
C126 N26 1.280(10) .
C126 H126 0.9500 .
N26 C127 1.409(13) .
N26 C128 1.463(13) .
C127 H12M 0.9800 .
C127 H12N 0.9800 .
C127 H12O 0.9800 .
C128 H12P 0.9800 .
C128 H12Q 0.9800 .
C128 H12R 0.9800 .
O40 H401 0.8477 .
O40 H402 0.8491 .
O41 C129 1.244(8) .
C129 N27 1.315(8) .
C129 H129 0.9500 .
N27 C130 1.452(10) .
N27 C131 1.463(10) .
C130 H13A 0.9800 .
C130 H13B 0.9800 .
C130 H13C 0.9800 .
C131 H13D 0.9800 .
C131 H13E 0.9800 .
C131 H13F 0.9800 .
O42 C132 1.264(11) .
C132 N28 1.324(11) .
C132 H132 0.9500 .
N28 C133 1.408(13) .
N28 C134 1.438(14) .
C133 H13G 0.9800 .
C133 H13H 0.9800 .
C133 H13I 0.9800 .
C134 H13J 0.9800 .
C134 H13K 0.9800 .
C134 H13L 0.9800 .
O43 C135 1.233(8) .
C135 N29 1.313(8) .
C135 H135 0.9500 .
N29 C137 1.443(9) .
N29 C136 1.453(9) .
C136 H13M 0.9800 .
C136 H13N 0.9800 .
C136 H13O 0.9800 .
C137 H13P 0.9800 .
C137 H13Q 0.9800 .
C137 H13R 0.9800 .
O44 C138 1.294(10) .
C138 N30 1.393(10) .
C138 H138 0.9500 .
N30 C139 1.520(9) .
N30 C140 1.586(10) .
C139 H13S 0.9800 .
C139 H13T 0.9800 .
C139 H13U 0.9800 .
C140 H14A 0.9800 .
C140 H14B 0.9800 .
C140 H14C 0.9800 .
O45 C141 1.211(15) .
C141 N31 1.311(16) .
C141 H141 0.9500 .
N31 C142 1.355(15) .
N31 C143 1.481(17) .
C142 H14D 0.9800 .
C142 H14E 0.9800 .
C142 H14F 0.9800 .
C143 H14G 0.9800 .
C143 H14H 0.9800 .
C143 H14I 0.9800 .
O46 H461 0.8510 .
O46 H462 0.8639 .
O47 H471 0.8410 .
O47 H472 0.8480 .
O48 H481 0.8519 .
O48 H482 0.8528 .
O49 H491 0.8492 .
O49 H492 0.8500 .
O50 H501 0.8495 .
O50 H502 0.8512 .
O51 H511 0.8409 .
O51 H512 0.8433 .
O52 H521 0.8430 .
O52 H522 0.8552 .
O53 H531 0.8422 .
O53 H532 0.8379 .
O54 H541 0.8509 .
O54 H542 0.8497 .

loop_
_geom_hbond_atom_site_label_D
_geom_hbond_atom_site_label_H
_geom_hbond_atom_site_label_A
_geom_hbond_distance_DH
_geom_hbond_distance_HA
_geom_hbond_distance_DA
_geom_hbond_angle_DHA
_geom_hbond_site_symmetry_A
O53 H531 O51 0.84 2.10 2.769(9) 136.6 .
O50 H502 O13 0.85 2.06 2.862(7) 156.0 .
O50 H501 O1 0.85 2.13 2.979(7) 179.3 .
O49 H491 O53 0.85 2.20 3.020(10) 162.3 .
O48 H481 O51 0.85 2.02 2.855(9) 167.3 .
O47 H471 O42 0.84 1.95 2.713(8) 150.4 .
O40 H402 O43 0.85 1.88 2.644(6) 148.7 .
C43 H43 O32 0.95 2.37 3.285(9) 162.6 2_544
C43 H43 O52 0.95 2.63 3.222(11) 120.9 1_554
O31 H311 O42 0.85 1.98 2.793(7) 158.4 1_554
O31 H312 O46 0.85 2.01 2.851(6) 166.4 4_575
O32 H321 O47 0.85 1.94 2.774(7) 166.8 1_554
O32 H322 O52 0.85 2.39 3.004(7) 130.0 2
C113 H11F O48 0.98 2.59 3.446(13) 145.5 1_454
O34 H341 O41 0.85 1.94 2.743(7) 157.1 3_565
O34 H342 O48 0.85 1.92 2.719(7) 155.7 1_454
C114 H114 O19 0.95 2.64 3.097(9) 110.0 .
C115 H11H O38 0.98 2.55 3.430(10) 149.3 4
C118 H11N O7 0.98 2.49 3.443(8) 164.3 2_645
C120 H120 O45 0.95 2.52 3.429(13) 160.0 2_646
C123 H123 O54 0.95 2.36 3.261(13) 159.1 1_545
C125 H12J O50 0.98 2.52 3.238(14) 129.5 1_545
C127 H12M O54 0.98 2.50 3.372(16) 148.1 1_545
C127 H12N O35 0.98 2.46 3.280(10) 141.0 4_556
C128 H12Q O21 0.98 2.64 3.502(10) 147.3 4_556
C128 H12R O42 0.98 2.49 3.454(13) 166.1 4_565
O40 H401 O46 0.85 2.06 2.883(6) 162.6 1_545
O40 H402 O43 0.85 1.88 2.644(6) 148.7 .
C135 H135 O15 0.95 2.65 3.402(8) 136.3 4_566
C137 H13P O15 0.98 2.48 3.285(9) 139.1 4_566
C137 H13R O3 0.98 2.66 3.134(8) 110.4 4_566
C138 H138 N2 0.95 2.53 3.461(18) 166.0 .
C138 H138 O30 0.95 2.64 3.19(2) 116.8 .
O46 H461 O24 0.85 1.98 2.819(6) 166.7 1_565
O46 H462 O47 0.86 2.04 2.824(7) 149.7 4_575
O47 H471 O42 0.84 1.95 2.713(8) 150.4 .
O47 H472 O49 0.85 1.93 2.776(7) 171.7 2_656
O48 H481 O51 0.85 2.02 2.855(9) 167.3 .
O48 H482 O33 0.85 2.19 3.000(8) 158.4 1_656
O49 H491 O53 0.85 2.20 3.020(10) 162.3 .
O49 H492 O12 0.85 2.46 3.188(8) 144.4 1_656
O49 H492 O34 0.85 2.33 3.020(8) 138.2 1_656
O50 H501 O1 0.85 2.13 2.979(7) 179.3 .
O50 H502 O13 0.85 2.06 2.862(7) 156.0 .
O51 H512 O50 0.84 2.34 2.781(8) 113.3 3_666
O52 H521 O6 0.84 2.13 2.846(7) 142.2 1_556
O52 H522 O12 0.86 2.07 2.908(8) 168.2 1_556
O53 H531 O51 0.84 2.10 2.769(9) 136.6 .
O53 H532 O39 0.84 2.07 2.875(8) 161.8 3_656
O54 H541 O39 0.85 2.16 3.014(11) 179.4 1_565
O54 H542 O51 0.85 2.03 2.883(12) 178.9 3_666
C43 H43 O32 0.95 2.37 3.285(9) 162.6 2_544
C43 H43 O52 0.95 2.63 3.222(11) 120.9 1_554
O31 H311 O42 0.85 1.98 2.793(7) 158.4 1_554
O31 H312 O46 0.85 2.01 2.851(6) 166.4 4_575
O32 H321 O47 0.85 1.94 2.774(7) 166.8 1_554
O32 H322 O52 0.85 2.39 3.004(7) 130.0 2
C113 H11F O48 0.98 2.59 3.446(13) 145.5 1_454
O34 H341 O41 0.85 1.94 2.743(7) 157.1 3_565
O34 H342 O48 0.85 1.92 2.719(7) 155.7 1_454
C115 H11H O38 0.98 2.55 3.430(10) 149.3 4
C118 H11N O7 0.98 2.49 3.443(8) 164.3 2_645
C120 H120 O45 0.95 2.52 3.429(13) 160.0 2_646
C123 H123 O54 0.95 2.36 3.261(13) 159.1 1_545
C125 H12J O50 0.98 2.52 3.238(14) 129.5 1_545
C127 H12M O54 0.98 2.50 3.372(16) 148.1 1_545
C127 H12N O35 0.98 2.46 3.280(10) 141.0 4_556
C128 H12Q O21 0.98 2.64 3.502(10) 147.3 4_556
C128 H12R O42 0.98 2.49 3.454(13) 166.1 4_565
O40 H401 O46 0.85 2.06 2.883(6) 162.6 1_545
O40 H402 O43 0.85 1.88 2.644(6) 148.7 .
C135 H135 O15 0.95 2.65 3.402(8) 136.3 4_566
C137 H13P O15 0.98 2.48 3.285(9) 139.1 4_566
C137 H13R O3 0.98 2.66 3.134(8) 110.4 4_566
C138 H138 N2 0.95 2.53 3.461(18) 166.0 .
C138 H138 O30 0.95 2.64 3.19(2) 116.8 .
O46 H461 O24 0.85 1.98 2.819(6) 166.7 1_565
O46 H462 O47 0.86 2.04 2.824(7) 149.7 4_575
O47 H471 O42 0.84 1.95 2.713(8) 150.4 .
O47 H472 O49 0.85 1.93 2.776(7) 171.7 2_656
O48 H481 O51 0.85 2.02 2.855(9) 167.3 .
O48 H482 O33 0.85 2.19 3.000(8) 158.4 1_656
O49 H491 O53 0.85 2.20 3.020(10) 162.3 .
O49 H492 O12 0.85 2.46 3.188(8) 144.4 1_656
O49 H492 O34 0.85 2.33 3.020(8) 138.2 1_656
O50 H501 O1 0.85 2.13 2.979(7) 179.3 .
O50 H502 O13 0.85 2.06 2.862(7) 156.0 .
O51 H512 O50 0.84 2.34 2.781(8) 113.3 3_666
O52 H521 O6 0.84 2.13 2.846(7) 142.2 1_556
O52 H522 O12 0.86 2.07 2.908(8) 168.2 1_556
O53 H531 O51 0.84 2.10 2.769(9) 136.6 .
O53 H532 O39 0.84 2.07 2.875(8) 161.8 3_656
O54 H541 O39 0.85 2.16 3.014(11) 179.4 1_565
O54 H542 O51 0.85 2.03 2.883(12) 178.9 3_666

loop_
_geom_torsion_atom_site_label_1
_geom_torsion_atom_site_label_2
_geom_torsion_atom_site_label_3
_geom_torsion_atom_site_label_4
_geom_torsion
_geom_torsion_site_symmetry_1
_geom_torsion_site_symmetry_2
_geom_torsion_site_symmetry_3
_geom_torsion_site_symmetry_4
O7 Mn1 O1 C1 -103.1(5) . . . .
O9 Mn1 O1 C1 86.2(5) . . . .
N1 Mn1 O1 C1 -9.6(5) . . . .
N5 Mn1 O1 C1 166.3(5) . . . .
Mn1 O1 C1 C2 -173.9(4) . . . .
Mn1 O1 C1 C6 9.2(8) . . . .
O1 C1 C2 C3 -176.8(6) . . . .
C6 C1 C2 C3 0.3(9) . . . .
C1 C2 C3 C4 -1.6(11) . . . .
C2 C3 C4 C5 1.8(11) . . . .
C3 C4 C5 C6 -0.6(10) . . . .
C4 C5 C6 C1 -0.7(9) . . . .
C4 C5 C6 C7 175.9(6) . . . .
O1 C1 C6 C5 177.7(5) . . . .
C2 C1 C6 C5 0.9(8) . . . .
O1 C1 C6 C7 1.3(9) . . . .
C2 C1 C6 C7 -175.6(6) . . . .
C5 C6 C7 O2 -4.7(8) . . . .
C1 C6 C7 O2 171.9(5) . . . .
C5 C6 C7 N1 175.2(5) . . . .
C1 C6 C7 N1 -8.2(8) . . . .
N1 C7 O2 Mn10 -13.1(7) . . . .
C6 C7 O2 Mn10 166.8(4) . . . .
O2 C7 N1 N2 -0.7(8) . . . .
C6 C7 N1 N2 179.4(5) . . . .
O2 C7 N1 Mn1 -174.9(4) . . . .
C6 C7 N1 Mn1 5.2(8) . . . .
C7 N1 N2 C8 177.6(5) . . . .
Mn1 N1 N2 C8 -7.2(6) . . . .
C7 N1 N2 Mn10 10.5(5) . . . .
Mn1 N1 N2 Mn10 -174.3(2) . . . .
N1 N2 C8 O3 -2.4(7) . . . .
Mn10 N2 C8 O3 157.3(4) . . . .
N1 N2 C8 C9 174.5(5) . . . .
Mn10 N2 C8 C9 -25.7(9) . . . .
N2 C8 O3 Mn1 10.8(7) . . . .
C9 C8 O3 Mn1 -166.2(4) . . . .
N2 C8 C9 C14 138.8(6) . . . .
O3 C8 C9 C14 -44.1(8) . . . .
N2 C8 C9 C10 -47.2(8) . . . .
O3 C8 C9 C10 130.0(6) . . . .
C14 C9 C10 C11 1.3(9) . . . .
C8 C9 C10 C11 -172.9(5) . . . .
C9 C10 C11 C12 -2.3(9) . . . .
C10 C11 C12 C13 1.3(9) . . . .
C11 C12 C13 C14 0.5(9) . . . .
C11 C12 C13 C15 -177.5(5) . . . .
C10 C9 C14 C13 0.5(9) . . . .
C8 C9 C14 C13 174.5(5) . . . .
C12 C13 C14 C9 -1.4(8) . . . .
C15 C13 C14 C9 176.5(5) . . . .
C12 C13 C15 N3 -19.4(8) . . . .
C14 C13 C15 N3 162.7(5) . . . .
C12 C13 C15 O4 158.9(5) . . . .
C14 C13 C15 O4 -19.0(8) . . . .
N3 C15 O4 Mn5 6.0(7) . . . .
C13 C15 O4 Mn5 -172.2(4) . . . .
O4 C15 N3 N4 -4.8(7) . . . .
C13 C15 N3 N4 173.3(5) . . . .
O4 C15 N3 Mn6 164.2(4) . . . .
C13 C15 N3 Mn6 -17.7(10) . . . .
C15 N3 N4 C16 172.1(5) . . . .
Mn6 N3 N4 C16 -1.2(5) . . . .
C15 N3 N4 Mn5 1.4(6) . . . .
Mn6 N3 N4 Mn5 -172.0(2) . . . .
N3 N4 C16 O5 -3.2(8) . . . .
Mn5 N4 C16 O5 166.1(4) . . . .
N3 N4 C16 C17 174.5(5) . . . .
Mn5 N4 C16 C17 -16.3(8) . . . .
N4 C16 O5 Mn6 7.5(7) . . . .
C17 C16 O5 Mn6 -170.2(4) . . . .
O5 C16 C17 C22 -175.4(5) . . . .
N4 C16 C17 C22 6.8(9) . . . .
O5 C16 C17 C18 8.2(8) . . . .
N4 C16 C17 C18 -169.5(5) . . . .
C22 C17 C18 C19 0.1(9) . . . .
C16 C17 C18 C19 176.6(6) . . . .
C17 C18 C19 C20 -1.6(11) . . . .
C18 C19 C20 C21 2.2(11) . . . .
C19 C20 C21 C22 -1.2(11) . . . .
C20 C21 C22 O6 178.8(6) . . . .
C20 C21 C22 C17 -0.4(10) . . . .
C18 C17 C22 O6 -178.2(6) . . . .
C16 C17 C22 O6 5.5(9) . . . .
C18 C17 C22 C21 0.9(9) . . . .
C16 C17 C22 C21 -175.4(6) . . . .
C21 C22 O6 Mn5 172.4(5) . . . .
C17 C22 O6 Mn5 -8.4(9) . . . .
O18 Mn5 O6 C22 -96.2(5) . . . .
N12 Mn5 O6 C22 172.8(5) . . . .
O16 Mn5 O6 C22 92.9(5) . . . .
N4 Mn5 O6 C22 0.9(5) . . . .
O1 Mn1 O7 C23 -99.5(5) . . . .
O3 Mn1 O7 C23 89.2(5) . . . .
N1 Mn1 O7 C23 169.2(5) . . . .
N5 Mn1 O7 C23 -3.9(5) . . . .
Mn1 O7 C23 C24 -173.5(4) . . . .
Mn1 O7 C23 C28 8.1(9) . . . .
O7 C23 C24 C25 -178.5(6) . . . .
C28 C23 C24 C25 0.1(9) . . . .
C23 C24 C25 C26 2.1(11) . . . .
C24 C25 C26 C27 -3.4(11) . . . .
C25 C26 C27 C28 2.6(11) . . . .
C26 C27 C28 C23 -0.4(10) . . . .
C26 C27 C28 C29 -178.6(6) . . . .
O7 C23 C28 C27 177.5(6) . . . .
C24 C23 C28 C27 -0.9(9) . . . .
O7 C23 C28 C29 -4.4(9) . . . .
C24 C23 C28 C29 177.2(5) . . . .
C27 C28 C29 O8 -1.8(8) . . . .
C23 C28 C29 O8 -179.9(5) . . . .
C27 C28 C29 N5 175.0(6) . . . .
C23 C28 C29 N5 -3.1(9) . . . .
N5 C29 O8 Mn2 -4.1(7) . . . .
C28 C29 O8 Mn2 172.7(4) . . . .
O8 C29 N5 N6 3.6(7) . . . .
C28 C29 N5 N6 -173.2(5) . . . .
O8 C29 N5 Mn1 -176.0(4) . . . .
C28 C29 N5 Mn1 7.2(8) . . . .
C29 N5 N6 C30 -177.8(5) . . . .
Mn1 N5 N6 C30 1.9(5) . . . .
C29 N5 N6 Mn2 -1.6(5) . . . .
Mn1 N5 N6 Mn2 178.1(2) . . . .
N5 N6 C30 O9 1.5(7) . . . .
Mn2 N6 C30 O9 -172.9(4) . . . .
N5 N6 C30 C31 -175.8(5) . . . .
Mn2 N6 C30 C31 9.7(9) . . . .
N6 C30 O9 Mn1 -4.2(7) . . . .
C31 C30 O9 Mn1 173.1(4) . . . .
N6 C30 C31 C32 -106.8(7) . . . .
O9 C30 C31 C32 75.8(8) . . . .
N6 C30 C31 C36 74.1(7) . . . .
O9 C30 C31 C36 -103.3(7) . . . .
C36 C31 C32 C33 -2.8(10) . . . .
C30 C31 C32 C33 178.0(7) . . . .
C31 C32 C33 C34 0.5(12) . . . .
C32 C33 C34 C35 1.3(12) . . . .
C33 C34 C35 C36 -0.7(10) . . . .
C33 C34 C35 C37 179.7(6) . . . .
C32 C31 C36 C35 3.4(9) . . . .
C30 C31 C36 C35 -177.4(5) . . . .
C34 C35 C36 C31 -1.7(9) . . . .
C37 C35 C36 C31 178.0(6) . . . .
C36 C35 C37 N7 -99.8(7) . . . .
C34 C35 C37 N7 79.8(8) . . . .
C36 C35 C37 O10 73.7(7) . . . .
C34 C35 C37 O10 -106.6(7) . . . .
N7 C37 O10 Mn4 -3.9(7) . . . .
C35 C37 O10 Mn4 -177.0(4) . . . .
O10 C37 N7 N8 -0.3(8) . . . .
C35 C37 N7 N8 172.8(5) . . . .
O10 C37 N7 Mn3 -168.1(4) . . . .
C35 C37 N7 Mn3 5.0(9) . . . .
C37 N7 N8 C38 -169.0(5) . . . .
Mn3 N7 N8 C38 1.8(6) . . . .
C37 N7 N8 Mn4 4.5(6) . . . .
Mn3 N7 N8 Mn4 175.3(2) . . . .
N7 N8 C38 O11 -1.5(8) . . . .
Mn4 N8 C38 O11 -173.5(5) . . . .
N7 N8 C38 C39 177.7(5) . . . .
Mn4 N8 C38 C39 5.8(9) . . . .
N8 C38 O11 Mn3 0.4(8) . . . .
C39 C38 O11 Mn3 -178.9(4) . . . .
O11 C38 C39 C40 4.4(9) . . . .
N8 C38 C39 C40 -174.9(7) . . . .
O11 C38 C39 C44 -174.8(6) . . . .
N8 C38 C39 C44 5.9(9) . . . .
C44 C39 C40 C41 2.6(13) . . . .
C38 C39 C40 C41 -176.7(8) . . . .
C39 C40 C41 C42 0.6(15) . . . .
C40 C41 C42 C43 -1.1(15) . . . .
C41 C42 C43 C44 -1.6(14) . . . .
C40 C39 C44 O12 178.3(7) . . . .
C38 C39 C44 O12 -2.5(10) . . . .
C40 C39 C44 C43 -5.0(10) . . . .
C38 C39 C44 C43 174.2(6) . . . .
C42 C43 C44 O12 -178.4(7) . . . .
C42 C43 C44 C39 4.6(11) . . . .
C39 C44 O12 Mn4 -12.6(10) . . . .
C43 C44 O12 Mn4 170.7(5) . . . .
N8 Mn4 O12 C44 17.3(6) . . . .
O17 Mn4 O12 C44 -161.5(5) . . . .
O34 Mn4 O12 C44 109.2(5) . . . .
N11 Mn4 O12 C44 -87.3(5) . . . .
N9 Mn2 O13 C45 -3.2(5) . . . .
O8 Mn2 O13 C45 178.2(5) . . . .
O31 Mn2 O13 C45 94.0(5) . . . .
N6 Mn2 O13 C45 -109.1(5) . . . .
Mn2 O13 C45 C46 -177.7(4) . . . .
Mn2 O13 C45 C50 1.9(9) . . . .
O13 C45 C46 C47 180.0(6) . . . .
C50 C45 C46 C47 0.3(10) . . . .
C45 C46 C47 C48 -0.2(11) . . . .
C46 C47 C48 C49 -0.5(11) . . . .
C47 C48 C49 C50 1.2(11) . . . .
C48 C49 C50 C45 -1.1(10) . . . .
C48 C49 C50 C51 177.8(6) . . . .
O13 C45 C50 C49 -179.3(6) . . . .
C46 C45 C50 C49 0.3(9) . . . .
O13 C45 C50 C51 1.9(9) . . . .
C46 C45 C50 C51 -178.5(6) . . . .
C49 C50 C51 O14 -1.5(9) . . . .
C45 C50 C51 O14 177.4(6) . . . .
C49 C50 C51 N9 178.3(6) . . . .
C45 C50 C51 N9 -2.9(9) . . . .
N9 C51 O14 Mn3 0.0(8) . . . .
C50 C51 O14 Mn3 179.8(4) . . . .
O14 C51 N9 N10 1.0(8) . . . .
C50 C51 N9 N10 -178.8(5) . . . .
O14 C51 N9 Mn2 -179.9(4) . . . .
C50 C51 N9 Mn2 0.3(9) . . . .
C51 N9 N10 C52 178.2(5) . . . .
Mn2 N9 N10 C52 -1.1(6) . . . .
C51 N9 N10 Mn3 -1.4(6) . . . .
Mn2 N9 N10 Mn3 179.3(2) . . . .
N9 N10 C52 O15 0.2(8) . . . .
Mn3 N10 C52 O15 179.7(4) . . . .
N9 N10 C52 C53 177.7(5) . . . .
Mn3 N10 C52 C53 -2.9(9) . . . .
N10 C52 O15 Mn2 0.8(7) . . . .
C53 C52 O15 Mn2 -176.7(4) . . . .
N10 C52 C53 C58 -86.2(7) . . . .
O15 C52 C53 C58 91.4(7) . . . .
N10 C52 C53 C54 97.2(7) . . . .
O15 C52 C53 C54 -85.2(7) . . . .
C58 C53 C54 C55 -4.4(9) . . . .
C52 C53 C54 C55 172.2(6) . . . .
C53 C54 C55 C56 1.8(10) . . . .
C54 C55 C56 C57 1.6(10) . . . .
C55 C56 C57 C58 -2.5(9) . . . .
C55 C56 C57 C59 -179.1(6) . . . .
C54 C53 C58 C57 3.5(9) . . . .
C52 C53 C58 C57 -173.1(5) . . . .
C56 C57 C58 C53 0.0(9) . . . .
C59 C57 C58 C53 176.6(5) . . . .
C56 C57 C59 O16 44.8(8) . . . .
C58 C57 C59 O16 -131.8(6) . . . .
C56 C57 C59 N11 -136.1(6) . . . .
C58 C57 C59 N11 47.3(8) . . . .
N11 C59 O16 Mn5 -12.3(7) . . . .
C57 C59 O16 Mn5 166.8(4) . . . .
O16 C59 N11 N12 4.3(7) . . . .
C57 C59 N11 N12 -174.8(5) . . . .
O16 C59 N11 Mn4 -150.0(4) . . . .
C57 C59 N11 Mn4 31.0(9) . . . .
C59 N11 N12 C60 -167.5(5) . . . .
Mn4 N11 N12 C60 -4.9(5) . . . .
C59 N11 N12 Mn5 6.0(6) . . . .
Mn4 N11 N12 Mn5 168.6(2) . . . .
N11 N12 C60 O17 2.3(8) . . . .
Mn5 N12 C60 O17 -170.1(4) . . . .
N11 N12 C60 C61 -176.4(5) . . . .
Mn5 N12 C60 C61 11.2(8) . . . .
N12 C60 O17 Mn4 2.6(8) . . . .
C61 C60 O17 Mn4 -178.7(4) . . . .
O17 C60 C61 C62 4.3(9) . . . .
N12 C60 C61 C62 -177.0(5) . . . .
O17 C60 C61 C66 -171.7(6) . . . .
N12 C60 C61 C66 7.0(9) . . . .
C66 C61 C62 C63 2.6(10) . . . .
C60 C61 C62 C63 -173.6(6) . . . .
C61 C62 C63 C64 0.2(10) . . . .
C62 C63 C64 C65 -0.8(11) . . . .
C63 C64 C65 C66 -1.4(10) . . . .
C64 C65 C66 O18 -178.7(6) . . . .
C64 C65 C66 C61 4.1(9) . . . .
C62 C61 C66 O18 178.5(6) . . . .
C60 C61 C66 O18 -5.6(9) . . . .
C62 C61 C66 C65 -4.6(9) . . . .
C60 C61 C66 C65 171.3(6) . . . .
C65 C66 O18 Mn5 168.3(4) . . . .
C61 C66 O18 Mn5 -14.7(8) . . . .
O6 Mn5 O18 C66 -70.3(5) . . . .
O4 Mn5 O18 C66 118.2(5) . . . .
N12 Mn5 O18 C66 23.4(5) . . . .
O16 Mn5 O18 C66 52.1(12) . . . .
N4 Mn5 O18 C66 -162.6(5) . . . .
O21 Mn6 O19 C67 69.0(9) . . . .
N13 Mn6 O19 C67 31.7(4) . . . .
O5 Mn6 O19 C67 -141.7(4) . . . .
O35 Mn6 O19 C67 -55.9(4) . . . .
N3 Mn6 O19 C67 146.4(4) . . . .
Mn6 O19 C67 C68 158.0(4) . . . .
Mn6 O19 C67 C72 -22.2(8) . . . .
O19 C67 C68 C69 -176.2(6) . . . .
C72 C67 C68 C69 4.0(9) . . . .
C67 C68 C69 C70 -1.1(11) . . . .
C68 C69 C70 C71 -2.1(10) . . . .
C69 C70 C71 C72 2.5(10) . . . .
C70 C71 C72 C67 0.4(9) . . . .
C70 C71 C72 C73 -179.1(6) . . . .
O19 C67 C72 C71 176.6(5) . . . .
C68 C67 C72 C71 -3.6(9) . . . .
O19 C67 C72 C73 -3.9(9) . . . .
C68 C67 C72 C73 175.9(6) . . . .
C71 C72 C73 O20 8.0(8) . . . .
C67 C72 C73 O20 -171.5(5) . . . .
C71 C72 C73 N13 -173.0(5) . . . .
C67 C72 C73 N13 7.4(8) . . . .
N13 C73 O20 Mn7 7.0(7) . . . .
C72 C73 O20 Mn7 -174.2(4) . . . .
O20 C73 N13 N14 -0.1(7) . . . .
C72 C73 N13 N14 -179.0(4) . . . .
O20 C73 N13 Mn6 -166.4(4) . . . .
C72 C73 N13 Mn6 14.7(8) . . . .
C73 N13 N14 C74 -163.9(5) . . . .
Mn6 N13 N14 C74 4.4(5) . . . .
C73 N13 N14 Mn7 -5.3(5) . . . .
Mn6 N13 N14 Mn7 163.1(2) . . . .
N13 N14 C74 O21 3.4(7) . . . .
Mn7 N14 C74 O21 -145.2(4) . . . .
N13 N14 C74 C75 -170.9(5) . . . .
Mn7 N14 C74 C75 40.5(8) . . . .
N14 C74 O21 Mn6 -9.5(7) . . . .
C75 C74 O21 Mn6 164.7(4) . . . .
O21 C74 C75 C80 -133.7(6) . . . .
N14 C74 C75 C80 40.7(8) . . . .
O21 C74 C75 C76 43.1(8) . . . .
N14 C74 C75 C76 -142.5(6) . . . .
C80 C75 C76 C77 1.0(9) . . . .
C74 C75 C76 C77 -175.8(6) . . . .
C75 C76 C77 C78 0.8(11) . . . .
C76 C77 C78 C79 -1.5(11) . . . .
C77 C78 C79 C80 0.4(10) . . . .
C77 C78 C79 C81 176.5(6) . . . .
C76 C75 C80 C79 -2.1(9) . . . .
C74 C75 C80 C79 174.8(5) . . . .
C78 C79 C80 C75 1.4(9) . . . .
C81 C79 C80 C75 -175.0(5) . . . .
C78 C79 C81 N15 93.3(8) . . . .
C80 C79 C81 N15 -90.5(7) . . . .
C78 C79 C81 O22 -90.6(8) . . . .
C80 C79 C81 O22 85.6(7) . . . .
N15 C81 O22 Mn9 -0.1(7) . . . .
C79 C81 O22 Mn9 -176.1(4) . . . .
O22 C81 N15 N16 -3.0(8) . . . .
C79 C81 N15 N16 172.9(5) . . . .
O22 C81 N15 Mn8 -169.5(4) . . . .
C79 C81 N15 Mn8 6.3(9) . . . .
C81 N15 N16 C82 -172.2(5) . . . .
Mn8 N15 N16 C82 -2.3(6) . . . .
C81 N15 N16 Mn9 4.6(6) . . . .
Mn8 N15 N16 Mn9 174.5(2) . . . .
N15 N16 C82 O23 -0.2(8) . . . .
Mn9 N16 C82 O23 -176.2(5) . . . .
N15 N16 C82 C83 176.4(5) . . . .
Mn9 N16 C82 C83 0.4(9) . . . .
N16 C82 O23 Mn8 2.8(8) . . . .
C83 C82 O23 Mn8 -173.7(4) . . . .
O23 C82 C83 C84 5.4(9) . . . .
N16 C82 C83 C84 -171.3(6) . . . .
O23 C82 C83 C88 -175.0(6) . . . .
N16 C82 C83 C88 8.4(9) . . . .
C88 C83 C84 C85 -2.4(11) . . . .
C82 C83 C84 C85 177.2(7) . . . .
C83 C84 C85 C86 2.8(12) . . . .
C84 C85 C86 C87 -2.1(12) . . . .
C85 C86 C87 C88 1.1(12) . . . .
C86 C87 C88 O24 178.1(6) . . . .
C86 C87 C88 C83 -0.6(10) . . . .
C84 C83 C88 O24 -177.4(6) . . . .
C82 C83 C88 O24 3.0(9) . . . .
C84 C83 C88 C87 1.3(9) . . . .
C82 C83 C88 C87 -178.3(6) . . . .
C87 C88 O24 Mn9 158.2(5) . . . .
C83 C88 O24 Mn9 -23.2(8) . . . .
N16 Mn9 O24 C88 23.9(5) . . . .
O29 Mn9 O24 C88 -156.3(5) . . . .
O39 Mn9 O24 C88 118.3(5) . . . .
N19 Mn9 O24 C88 -82.3(5) . . . .
N17 Mn7 O25 C89 31.5(5) . . . .
O20 Mn7 O25 C89 -144.9(5) . . . .
O36 Mn7 O25 C89 120.8(5) . . . .
N14 Mn7 O25 C89 -70.0(5) . . . .
Mn7 O25 C89 C94 -31.0(8) . . . .
Mn7 O25 C89 C90 149.8(5) . . . .
O25 C89 C90 C91 177.3(8) . . . .
C94 C89 C90 C91 -1.9(11) . . . .
C89 C90 C91 C92 0.6(15) . . . .
C90 C91 C92 C93 -0.5(16) . . . .
C91 C92 C93 C94 1.8(14) . . . .
C92 C93 C94 C89 -3.2(12) . . . .
C92 C93 C94 C95 175.3(8) . . . .
O25 C89 C94 C93 -176.0(6) . . . .
C90 C89 C94 C93 3.2(10) . . . .
O25 C89 C94 C95 5.6(10) . . . .
C90 C89 C94 C95 -175.2(6) . . . .
C93 C94 C95 O26 6.5(9) . . . .
C89 C94 C95 O26 -175.0(6) . . . .
C93 C94 C95 N17 -170.0(6) . . . .
C89 C94 C95 N17 8.5(9) . . . .
N17 C95 O26 Mn8 -0.3(8) . . . .
C94 C95 O26 Mn8 -176.6(4) . . . .
O26 C95 N17 N18 -0.9(8) . . . .
C94 C95 N17 N18 175.6(5) . . . .
O26 C95 N17 Mn7 -173.6(4) . . . .
C94 C95 N17 Mn7 2.8(8) . . . .
C95 N17 N18 C96 -167.0(5) . . . .
Mn7 N17 N18 C96 7.0(6) . . . .
C95 N17 N18 Mn8 1.5(6) . . . .
Mn7 N17 N18 Mn8 175.5(2) . . . .
N17 N18 C96 O27 -1.0(8) . . . .
Mn8 N18 C96 O27 -165.5(4) . . . .
N17 N18 C96 C97 173.9(5) . . . .
Mn8 N18 C96 C97 9.4(9) . . . .
N18 C96 O27 Mn7 -5.4(7) . . . .
C97 C96 O27 Mn7 179.4(4) . . . .
N18 C96 C97 C102 -95.1(7) . . . .
O27 C96 C97 C102 80.1(7) . . . .
N18 C96 C97 C98 92.6(8) . . . .
O27 C96 C97 C98 -92.2(7) . . . .
C102 C97 C98 C99 -1.8(9) . . . .
C96 C97 C98 C99 170.4(6) . . . .
C97 C98 C99 C100 -0.9(11) . . . .
C98 C99 C100 C101 2.8(11) . . . .
C99 C100 C101 C102 -2.0(9) . . . .
C99 C100 C101 C103 -178.3(6) . . . .
C98 C97 C102 C101 2.6(9) . . . .
C96 C97 C102 C101 -170.1(5) . . . .
C100 C101 C102 C97 -0.7(9) . . . .
C103 C101 C102 C97 175.7(5) . . . .
C102 C101 C103 O28 -135.5(6) . . . .
C100 C101 C103 O28 40.8(8) . . . .
C102 C101 C103 N19 40.3(8) . . . .
C100 C101 C103 N19 -143.4(6) . . . .
N19 C103 O28 Mn10 -0.5(7) . . . .
C101 C103 O28 Mn10 175.1(4) . . . .
O28 C103 N19 N20 3.6(7) . . . .
C101 C103 N19 N20 -172.1(5) . . . .
O28 C103 N19 Mn9 -146.3(5) . . . .
C101 C103 N19 Mn9 38.0(8) . . . .
C103 N19 N20 C104 -163.5(5) . . . .
Mn9 N19 N20 C104 -5.1(5) . . . .
C103 N19 N20 Mn10 -4.9(6) . . . .
Mn9 N19 N20 Mn10 153.6(2) . . . .
N19 N20 C104 O29 1.9(7) . . . .
Mn10 N20 C104 O29 -153.2(4) . . . .
N19 N20 C104 C105 -177.6(5) . . . .
Mn10 N20 C104 C105 27.2(8) . . . .
N20 C104 O29 Mn9 3.4(7) . . . .
C105 C104 O29 Mn9 -177.1(4) . . . .
O29 C104 C105 C106 -10.4(8) . . . .
N20 C104 C105 C106 169.2(5) . . . .
O29 C104 C105 C110 172.0(5) . . . .
N20 C104 C105 C110 -8.4(9) . . . .
C110 C105 C106 C107 1.2(10) . . . .
C104 C105 C106 C107 -176.5(6) . . . .
C105 C106 C107 C108 -0.7(10) . . . .
C106 C107 C108 C109 -0.7(11) . . . .
C107 C108 C109 C110 1.6(11) . . . .
C106 C105 C110 O30 179.6(6) . . . .
C104 C105 C110 O30 -2.8(9) . . . .
C106 C105 C110 C109 -0.3(9) . . . .
C104 C105 C110 C109 177.2(6) . . . .
C108 C109 C110 O30 179.0(6) . . . .
C108 C109 C110 C105 -1.1(10) . . . .
C105 C110 O30 Mn10 -5.4(9) . . . .
C109 C110 O30 Mn10 174.5(4) . . . .
N20 Mn10 O30 C110 16.0(5) . . . .
O28 Mn10 O30 C110 48.9(12) . . . .
O2 Mn10 O30 C110 -155.0(5) . . . .
O40 Mn10 O30 C110 -71.6(5) . . . .
N2 Mn10 O30 C110 132.3(5) . . . .
Mn3 O33 C111 N21 -172.8(10) . . . .
O33 C111 N21 C113 -11(2) . . . .
O33 C111 N21 C112 -165.0(13) . . . .
Mn6 O35 C114 N22 156.2(6) . . . .
O35 C114 N22 C115 -175.1(7) . . . .
O35 C114 N22 C116 2.0(12) . . . .
Mn7 O36 C117 N23 -174.3(5) . . . .
O36 C117 N23 C118 -1.2(11) . . . .
O36 C117 N23 C119 -177.9(7) . . . .
Mn8 O37 C120 N24 130.0(6) . . . .
O37 C120 N24 C121 -0.9(12) . . . .
O37 C120 N24 C122 176.1(8) . . . .
Mn8 O38 C123 N25 105.6(8) . . . .
O38 C123 N25 C125 -175.2(8) . . . .
O38 C123 N25 C124 -3.0(13) . . . .
Mn9 O39 C126 N26 -92.6(9) . . . .
O39 C126 N26 C127 12.5(16) . . . .
O39 C126 N26 C128 177.3(8) . . . .
O41 C129 N27 C130 179.5(7) . . . .
O41 C129 N27 C131 0.2(11) . . . .
O42 C132 N28 C133 -0.3(14) . . . .
O42 C132 N28 C134 -176.7(9) . . . .
O43 C135 N29 C137 -178.5(7) . . . .
O43 C135 N29 C136 5.7(11) . . . .
O44 C138 N30 C139 0(2) . . . .
O44 C138 N30 C140 -175.5(13) . . . .
O45 C141 N31 C142 -170.4(14) . . . .
O45 C141 N31 C143 3(2) . . . .
